data_7121209
loop_
_publ_author_name
'Heinl, S.'
'Timoshkin, A. Y.'
'M\"uller, J'
'Scheer, M.'

_publ_section_title
;
 Unexpected differences in the reactivity between the phosphorus and
 arsenic derivatives
 [(Cp<sup>BIG</sup>Fe)<sub>2</sub>(\m,\h<sup>4:4</sup>-E<sub>4</sub>)] (E
 = P and As).
;
_journal_issue 18
_journal_name_full 'Chemical communications (Cambridge, England)'
_journal_page_first 2244
_journal_page_last 2247
_journal_paper_doi 10.1039/c7cc09730a
_journal_volume 54
_journal_year 2018
_chemical_formula_sum 'C110.15 H130.3 As4 Cl0.3 Fe2'
_chemical_formula_weight 1876.25
_chemical_properties_physical Air-sensitive,Moisture-sensitive,Oxygen-sensitive
_space_group_crystal_system orthorhombic
_space_group_IT_number 61
_space_group_name_Hall '-P 2ac 2ab'
_space_group_name_H-M_alt 'P b c a'
_symmetry_space_group_name_Hall '-P 2ac 2ab'
_symmetry_space_group_name_H-M 'P b c a'
_atom_sites_solution_hydrogens mixed
_atom_sites_solution_primary direct
_atom_sites_solution_secondary difmap
_audit_creation_method SHELXL-2014/7
_audit_update_record
;
2017-12-18 deposited with the CCDC.
2018-01-29 downloaded from the CCDC.
;
_cell_angle_alpha 90
_cell_angle_beta 90
_cell_angle_gamma 90
_cell_formula_units_Z 8
_cell_length_a 26.8253(5)
_cell_length_b 24.5770(5)
_cell_length_c 28.7258(5)
_cell_measurement_reflns_used 15802
_cell_measurement_temperature 123.01(11)
_cell_measurement_theta_max 73.2480
_cell_measurement_theta_min 3.7340
_cell_volume 18938.5(6)
_computing_cell_refinement 'CrysAlisPro 1.171.38.41 (Rigaku OD, 2015)'
_computing_data_collection 'CrysAlisPro 1.171.38.41 (Rigaku OD, 2015)'
_computing_data_reduction 'CrysAlisPro 1.171.38.41 (Rigaku OD, 2015)'
_computing_molecular_graphics 'SXGRAPH (Farrugia, 1999)'
_computing_structure_refinement 'SHELXL-2014/7 (Sheldrick, 2014)'
_computing_structure_solution 'SIR-97 (Altomare, 1999)'
_diffrn_ambient_environment N~2~
_diffrn_ambient_temperature 123(2)
_diffrn_detector 'CCD plate'
_diffrn_detector_area_resol_mean 10.3546
_diffrn_detector_type Atlas
_diffrn_measured_fraction_theta_full 0.993
_diffrn_measured_fraction_theta_max 0.962
_diffrn_measurement_device 'four-circle diffractometer'
_diffrn_measurement_device_type 'SuperNova, Single source at offset, Atlas'
_diffrn_measurement_method '\w scans'
_diffrn_radiation_monochromator mirror
_diffrn_radiation_probe x-ray
_diffrn_radiation_type CuK\a
_diffrn_radiation_wavelength 1.54178
_diffrn_reflns_av_R_equivalents 0.0260
_diffrn_reflns_av_unetI/netI 0.0285
_diffrn_reflns_Laue_measured_fraction_full 0.993
_diffrn_reflns_Laue_measured_fraction_max 0.962
_diffrn_reflns_limit_h_max 32
_diffrn_reflns_limit_h_min -19
_diffrn_reflns_limit_k_max 29
_diffrn_reflns_limit_k_min -28
_diffrn_reflns_limit_l_max 33
_diffrn_reflns_limit_l_min -34
_diffrn_reflns_number 55070
_diffrn_reflns_point_group_measured_fraction_full 0.993
_diffrn_reflns_point_group_measured_fraction_max 0.962
_diffrn_reflns_theta_full 67.500
_diffrn_reflns_theta_max 74.135
_diffrn_reflns_theta_min 3.754
_diffrn_source 'micro-focus sealed X-ray tube'
_diffrn_source_type 'SuperNova (Cu) X-ray Source'
_exptl_absorpt_coefficient_mu 4.436
_exptl_absorpt_correction_T_max 0.499
_exptl_absorpt_correction_T_min 0.337
_exptl_absorpt_correction_type gaussian
_exptl_absorpt_process_details
;
CrysAlisPro 1.171.38.41 (Rigaku Oxford Diffraction, 2015)
Numerical absorption correction based on gaussian integration over
            a multifaceted crystal model
Empirical absorption correction using spherical harmonics,
 implemented in SCALE3 ABSPACK scaling algorithm.
;
_exptl_crystal_colour brown
_exptl_crystal_density_diffrn 1.316
_exptl_crystal_description prism
_exptl_crystal_F_000 7842
_exptl_crystal_size_max 0.348
_exptl_crystal_size_mid 0.256
_exptl_crystal_size_min 0.211
_refine_diff_density_max 0.734
_refine_diff_density_min -1.009
_refine_diff_density_rms 0.074
_refine_ls_extinction_method none
_refine_ls_goodness_of_fit_ref 1.062
_refine_ls_hydrogen_treatment constr
_refine_ls_matrix_type full
_refine_ls_number_parameters 1207
_refine_ls_number_reflns 18522
_refine_ls_number_restraints 15
_refine_ls_restrained_S_all 1.072
_refine_ls_R_factor_all 0.0809
_refine_ls_R_factor_gt 0.0589
_refine_ls_shift/su_max 0.002
_refine_ls_shift/su_mean 0.000
_refine_ls_structure_factor_coef Fsqd
_refine_ls_weighting_details 'w=1/[\s^2^(Fo^2^)+(0.0962P)^2^+9.9497P] where P=(Fo^2^+2Fc^2^)/3'
_refine_ls_weighting_scheme calc
_refine_ls_wR_factor_gt 0.1647
_refine_ls_wR_factor_ref 0.1751
_reflns_Friedel_coverage 0.000
_reflns_number_gt 12727
_reflns_number_total 18522
_reflns_threshold_expression 'I > 2\s(I)'
_cod_data_source_file c7cc09730a2.cif
_cod_data_source_block 2b
_cod_depositor_comments 'Adding full bibliography for 7121207--7121210.cif.'
_cod_original_formula_sum 'C110.15 H130.30 As4 Cl0.30 Fe2'
_cod_database_code 7121209
_shelx_shelxl_version_number 2014/7
_shelx_space_group_comment
;
The symmetry employed for this shelxl refinement is uniquely defined
by the following loop, which should always be used as a source of
symmetry information in preference to the above space-group names.
They are only intended as comments.
;
_shelx_estimated_absorpt_t_min 0.307
_shelx_estimated_absorpt_t_max 0.455
_oxdiff_exptl_absorpt_empirical_full_min 0.687
_oxdiff_exptl_absorpt_empirical_full_max 1.346
_oxdiff_exptl_absorpt_empirical_details
;
Empirical correction (ABSPACK) includes:
- Absorption correction using spherical harmonics
- Frame scaling
;

loop_
_space_group_symop_operation_xyz
'x, y, z'
'-x+1/2, -y, z+1/2'
'-x, y+1/2, -z+1/2'
'x+1/2, -y+1/2, -z'
'-x, -y, -z'
'x-1/2, y, -z-1/2'
'x, -y-1/2, z-1/2'
'-x-1/2, y-1/2, z'

loop_
_atom_site_label
_atom_site_type_symbol
_atom_site_fract_x
_atom_site_fract_y
_atom_site_fract_z
_atom_site_U_iso_or_equiv
_atom_site_adp_type
_atom_site_occupancy
_atom_site_site_symmetry_order
_atom_site_calc_flag
_atom_site_refinement_flags_posn
_atom_site_refinement_flags_adp
_atom_site_refinement_flags_occupancy
_atom_site_disorder_assembly
_atom_site_disorder_group
Fe1 Fe 0.75237(2) 0.54545(2) 0.49549(2) 0.03530(14) Uani 1 1 d . . . . .
Fe2 Fe 0.75416(2) 0.68953(2) 0.49547(2) 0.03417(14) Uani 1 1 d . . . . .
As1 As 0.80771(2) 0.61587(2) 0.46787(2) 0.04406(13) Uani 1 1 d . . . . .
As2 As 0.78293(2) 0.61815(2) 0.54932(2) 0.04707(13) Uani 1 1 d . . . . .
As3 As 0.69695(2) 0.61768(2) 0.52740(2) 0.05175(14) Uani 1 1 d . . . . .
As4 As 0.71930(2) 0.61864(2) 0.44578(2) 0.04898(14) Uani 1 1 d . . . . .
C1 C 0.79542(15) 0.47661(15) 0.50582(13) 0.0389(8) Uani 1 1 d . . . . .
C2 C 0.75458(15) 0.47753(15) 0.53873(13) 0.0393(8) Uani 1 1 d . . . . .
C3 C 0.70873(15) 0.47771(15) 0.51320(13) 0.0397(8) Uani 1 1 d . . . . .
C4 C 0.72054(15) 0.47663(15) 0.46407(13) 0.0391(8) Uani 1 1 d . . . . .
C5 C 0.77436(14) 0.47595(15) 0.45972(13) 0.0373(8) Uani 1 1 d . . . . .
C6 C 0.84850(15) 0.47133(15) 0.51821(13) 0.0390(8) Uani 1 1 d . . . . .
C7 C 0.87805(17) 0.43088(18) 0.49891(15) 0.0492(10) Uani 1 1 d . . . . .
H7 H 0.8640 0.4066 0.4767 0.059 Uiso 1 1 calc R U . . .
C8 C 0.87040(17) 0.50437(16) 0.55205(15) 0.0488(10) Uani 1 1 d . . . . .
H8 H 0.8508 0.5316 0.5668 0.059 Uiso 1 1 calc R U . . .
C9 C 0.92820(19) 0.4252(2) 0.51159(19) 0.0651(13) Uani 1 1 d . . . . .
H9 H 0.9476 0.3970 0.4980 0.078 Uiso 1 1 calc R U . . .
C10 C 0.91941(19) 0.49858(19) 0.56461(19) 0.0614(12) Uani 1 1 d . . . . .
H10 H 0.9329 0.5214 0.5882 0.074 Uiso 1 1 calc R U . . .
C11 C 0.94981(19) 0.4597(2) 0.5434(2) 0.0691(14) Uani 1 1 d . . . . .
C12 C 1.0042(2) 0.4543(3) 0.5568(3) 0.109(3) Uani 1 1 d . . . . .
H12A H 1.0242 0.4514 0.5279 0.131 Uiso 1 1 calc R U . . .
H12B H 1.0145 0.4882 0.5728 0.131 Uiso 1 1 calc R U . . .
C13 C 1.0169(3) 0.4086(4) 0.5867(4) 0.146(4) Uani 1 1 d . . . . .
H13F H 1.0148 0.3761 0.5652 0.176 Uiso 0.3 1 d . U P A 2
H13D H 0.9869 0.4027 0.6028 0.176 Uiso 0.575 1 d . U P B 2
H13A H 1.0528 0.4020 0.5872 0.176 Uiso 0.7 1 d . U P C 1
H13B H 1.0025 0.3743 0.5735 0.176 Uiso 0.425 1 d . U P D 1
C14 C 0.9964(6) 0.4223(7) 0.6329(5) 0.074(4) Uiso 0.425 1 d . . P E 1
H14A H 1.0047 0.4603 0.6413 0.089 Uiso 0.425 1 calc R U P E 1
H14B H 0.9596 0.4182 0.6330 0.089 Uiso 0.425 1 calc R U P E 1
C15 C 1.0192(7) 0.3843(8) 0.6661(7) 0.110(6) Uiso 0.425 1 d . . P E 1
H15A H 1.0164 0.3471 0.6540 0.165 Uiso 0.425 1 calc R U P E 1
H15B H 1.0020 0.3868 0.6961 0.165 Uiso 0.425 1 calc R U P E 1
H15C H 1.0544 0.3936 0.6702 0.165 Uiso 0.425 1 calc R U P E 1
C14A C 1.0530(9) 0.3819(10) 0.6200(9) 0.090(7) Uiso 0.275 1 d . . P E 2
H14C H 1.0796 0.3683 0.5992 0.108 Uiso 0.275 1 calc R U P E 2
H14D H 1.0680 0.4133 0.6365 0.108 Uiso 0.275 1 calc R U P E 2
C15A C 1.0502(10) 0.3395(11) 0.6567(10) 0.104(8) Uiso 0.275 1 d . . P E 2
H15D H 1.0483 0.3569 0.6873 0.156 Uiso 0.275 1 calc R U P E 2
H15E H 1.0800 0.3165 0.6552 0.156 Uiso 0.275 1 calc R U P E 2
H15F H 1.0205 0.3171 0.6517 0.156 Uiso 0.275 1 calc R U P E 2
C14B C 0.9971(8) 0.3931(9) 0.6256(7) 0.072(5) Uiso 0.3 1 d . . P E 3
H14E H 1.0114 0.3576 0.6346 0.086 Uiso 0.3 1 calc R U P E 3
H14F H 0.9608 0.3882 0.6211 0.086 Uiso 0.3 1 calc R U P E 3
C15B C 1.0060(12) 0.4347(13) 0.6653(12) 0.141(11) Uiso 0.3 1 d . . P E 3
H15G H 1.0382 0.4527 0.6606 0.212 Uiso 0.3 1 calc R U P E 3
H15H H 1.0060 0.4157 0.6953 0.212 Uiso 0.3 1 calc R U P E 3
H15I H 0.9793 0.4620 0.6650 0.212 Uiso 0.3 1 calc R U P E 3
C16 C 0.75948(17) 0.47355(16) 0.59002(13) 0.0454(9) Uani 1 1 d . . . . .
C17 C 0.78881(17) 0.43274(17) 0.60930(14) 0.0492(10) Uani 1 1 d . . . . .
H17 H 0.8070 0.4091 0.5894 0.059 Uiso 1 1 calc R U . . .
C18 C 0.73338(19) 0.50729(18) 0.62054(15) 0.0550(11) Uani 1 1 d . . . . .
H18 H 0.7132 0.5357 0.6085 0.066 Uiso 1 1 calc R U . . .
C19 C 0.79193(19) 0.4259(2) 0.65720(15) 0.0579(12) Uani 1 1 d . . . . .
H19 H 0.8124 0.3978 0.6693 0.070 Uiso 1 1 calc R U . . .
C20 C 0.7366(2) 0.4997(2) 0.66831(16) 0.0666(15) Uani 1 1 d . . . . .
H20 H 0.7183 0.5230 0.6884 0.080 Uiso 1 1 calc R U . . .
C21 C 0.7661(2) 0.4588(2) 0.68771(16) 0.0633(14) Uani 1 1 d . . . . .
C22 C 0.7675(2) 0.4510(2) 0.73984(16) 0.0760(17) Uani 1 1 d . . . . .
H22A H 0.7647 0.4870 0.7552 0.091 Uiso 1 1 calc R U . . .
H22B H 0.8001 0.4351 0.7487 0.091 Uiso 1 1 calc R U . . .
C23 C 0.72625(19) 0.4145(2) 0.75737(14) 0.0568(12) Uani 1 1 d . . . . .
H23A H 0.7316 0.3773 0.7453 0.068 Uiso 1 1 calc R U . . .
H23B H 0.6940 0.4278 0.7450 0.068 Uiso 1 1 calc R U . . .
C24 C 0.7234(2) 0.4125(2) 0.81054(15) 0.0627(13) Uani 1 1 d . . . . .
H24A H 0.7549 0.3973 0.8229 0.075 Uiso 1 1 calc R U . . .
H24B H 0.7197 0.4499 0.8228 0.075 Uiso 1 1 calc R U . . .
C25 C 0.6801(2) 0.3781(3) 0.82767(18) 0.0819(17) Uani 1 1 d . . . . .
H25A H 0.6787 0.3794 0.8617 0.123 Uiso 1 1 calc R U . . .
H25B H 0.6847 0.3403 0.8176 0.123 Uiso 1 1 calc R U . . .
H25C H 0.6488 0.3922 0.8147 0.123 Uiso 1 1 calc R U . . .
C26 C 0.65794(15) 0.47460(16) 0.53356(14) 0.0431(9) Uani 1 1 d . . . . .
C27 C 0.64789(17) 0.43624(18) 0.56833(15) 0.0504(10) Uani 1 1 d . . . . .
H27 H 0.6739 0.4135 0.5794 0.061 Uiso 1 1 calc R U . . .
C28 C 0.61847(16) 0.50628(18) 0.51751(16) 0.0505(10) Uani 1 1 d . . . . .
H28 H 0.6240 0.5321 0.4934 0.061 Uiso 1 1 calc R U . . .
C29 C 0.60036(19) 0.4310(2) 0.58683(17) 0.0627(13) Uani 1 1 d . . . . .
H29 H 0.5946 0.4049 0.6106 0.075 Uiso 1 1 calc R U . . .
C30 C 0.57066(17) 0.50048(19) 0.53649(18) 0.0579(12) Uani 1 1 d . . . . .
H30 H 0.5442 0.5225 0.5252 0.069 Uiso 1 1 calc R U . . .
C31 C 0.56141(19) 0.4628(2) 0.57167(18) 0.0626(13) Uani 1 1 d . . . . .
C32 C 0.50911(19) 0.4573(2) 0.5924(2) 0.0741(16) Uani 1 1 d . . . . .
H32A H 0.5119 0.4509 0.6264 0.089 Uiso 1 1 calc R U . . .
H32B H 0.4907 0.4918 0.5878 0.089 Uiso 1 1 calc R U . . .
C33 C 0.48001(18) 0.4110(2) 0.5704(2) 0.0670(14) Uani 1 1 d . . . . .
H33A H 0.4971 0.3762 0.5773 0.080 Uiso 1 1 calc R U . . .
H33B H 0.4797 0.4159 0.5362 0.080 Uiso 1 1 calc R U . . .
C34 C 0.4256(2) 0.4079(3) 0.5883(2) 0.0854(19) Uani 1 1 d . . . . .
H34A H 0.4107 0.4447 0.5873 0.102 Uiso 1 1 calc R U . . .
H34B H 0.4061 0.3841 0.5673 0.102 Uiso 1 1 calc R U . . .
C35 C 0.4223(3) 0.3864(3) 0.6367(3) 0.109(3) Uani 1 1 d . . . . .
H35A H 0.3875 0.3872 0.6470 0.163 Uiso 1 1 calc R U . . .
H35B H 0.4425 0.4091 0.6575 0.163 Uiso 1 1 calc R U . . .
H35C H 0.4346 0.3489 0.6374 0.163 Uiso 1 1 calc R U . . .
C36 C 0.68408(14) 0.47138(15) 0.42593(13) 0.0392(8) Uani 1 1 d . . . . .
C37 C 0.64568(15) 0.43332(16) 0.42948(15) 0.0460(9) Uani 1 1 d . . . . .
H37 H 0.6428 0.4116 0.4567 0.055 Uiso 1 1 calc R U . . .
C38 C 0.68744(16) 0.50120(17) 0.38409(14) 0.0465(9) Uani 1 1 d . . . . .
H38 H 0.7136 0.5268 0.3802 0.056 Uiso 1 1 calc R U . . .
C39 C 0.61143(17) 0.4270(2) 0.39312(18) 0.0601(13) Uani 1 1 d . . . . .
H39 H 0.5854 0.4010 0.3963 0.072 Uiso 1 1 calc R U . . .
C40 C 0.65337(19) 0.4938(2) 0.34881(16) 0.0587(12) Uani 1 1 d . . . . .
H40 H 0.6568 0.5144 0.3210 0.070 Uiso 1 1 calc R U . . .
C41 C 0.6144(2) 0.4574(2) 0.35268(18) 0.0673(14) Uani 1 1 d . . . . .
C42 C 0.5747(5) 0.4590(5) 0.3124(4) 0.055(2) Uani 0.55 1 d . . P F .
H42E H 0.5844 0.4890 0.2899 0.066 Uiso 0.55 1 d . U P . .
H42F H 0.5426 0.4690 0.3234 0.066 Uiso 0.55 1 d . U P . .
C43 C 0.5715(9) 0.4053(11) 0.2906(9) 0.086(7) Uiso 0.3 1 d . . P F 1
H43A H 0.5806 0.3788 0.3069 0.103 Uiso 0.3 1 d . U P G 1
H43B H 0.6094 0.4100 0.2658 0.103 Uiso 0.3 1 d . U P H 1
C44 C 0.5299(9) 0.4001(10) 0.2539(8) 0.088(6) Uiso 0.3 1 d . . P F 1
H44A H 0.5054 0.4290 0.2611 0.105 Uiso 0.3 1 calc R U P F 1
H44B H 0.5453 0.4101 0.2237 0.105 Uiso 0.3 1 calc R U P F 1
C45 C 0.5001(12) 0.3492(14) 0.2449(12) 0.138(11) Uiso 0.3 1 d . . P F 1
H45A H 0.4760 0.3561 0.2200 0.207 Uiso 0.3 1 calc R U P F 1
H45B H 0.5225 0.3197 0.2357 0.207 Uiso 0.3 1 calc R U P F 1
H45C H 0.4823 0.3388 0.2734 0.207 Uiso 0.3 1 calc R U P F 1
C42A C 0.5887(12) 0.4386(14) 0.3110(11) 0.059(8) Uiso 0.21 1 d . . P F 2
H42A H 0.5541 0.4319 0.3180 0.070 Uiso 0.21 1 d . U P I 2
H42B H 0.6037 0.4105 0.2963 0.070 Uiso 0.21 1 d . U P J 2
C43A C 0.5928(10) 0.4826(12) 0.2712(10) 0.070(7) Uiso 0.21 1 d . . P F 2
H43E H 0.6234 0.4855 0.2682 0.084 Uiso 0.21 1 d . U P K 2
H43F H 0.5855 0.5307 0.2833 0.084 Uiso 0.21 1 d . U P L 2
C44A C 0.5504(11) 0.4699(13) 0.2321(11) 0.076(8) Uiso 0.21 1 d . . P F 2
H44C H 0.5552 0.4328 0.2194 0.091 Uiso 0.21 1 calc R U P F 2
H44D H 0.5169 0.4718 0.2465 0.091 Uiso 0.21 1 calc R U P F 2
C45A C 0.5543(15) 0.5096(16) 0.1951(14) 0.113(12) Uiso 0.21 1 d . . P F 2
H45D H 0.5239 0.5088 0.1762 0.170 Uiso 0.21 1 calc R U P F 2
H45E H 0.5831 0.5009 0.1754 0.170 Uiso 0.21 1 calc R U P F 2
H45F H 0.5586 0.5459 0.2085 0.170 Uiso 0.21 1 calc R U P F 2
C43B C 0.5886(12) 0.4445(15) 0.2719(11) 0.104(9) Uiso 0.25 1 d . . P F 3
H43C H 0.6062 0.4092 0.2750 0.125 Uiso 0.25 1 calc R U P F 3
H43D H 0.6135 0.4714 0.2608 0.125 Uiso 0.25 1 calc R U P F 3
C44B C 0.5460(12) 0.4375(14) 0.2304(11) 0.099(9) Uiso 0.25 1 d . . P F 3
H44E H 0.5365 0.3986 0.2296 0.118 Uiso 0.25 1 calc R U P F 3
H44F H 0.5161 0.4580 0.2406 0.118 Uiso 0.25 1 calc R U P F 3
C45B C 0.5543(9) 0.4509(10) 0.1910(8) 0.065(6) Uiso 0.25 1 d . . P F 3
H45G H 0.5234 0.4634 0.1763 0.097 Uiso 0.25 1 calc R U P F 3
H45H H 0.5676 0.4197 0.1737 0.097 Uiso 0.25 1 calc R U P F 3
H45I H 0.5788 0.4805 0.1908 0.097 Uiso 0.25 1 calc R U P F 3
C42C C 0.5681(8) 0.4380(10) 0.3263(7) 0.045(5) Uiso 0.24 1 d . . P F 4
H42C H 0.5479 0.4745 0.2915 0.054 Uiso 0.24 1 d . U P M 4
H42D H 0.5396 0.4414 0.3458 0.054 Uiso 0.24 1 d . U P N 4
C43C C 0.5653(7) 0.3859(9) 0.3034(7) 0.048(4) Uiso 0.24 1 d . . P F 4
H43G H 0.5626 0.3738 0.3324 0.058 Uiso 0.24 1 d . U P O 4
H43H H 0.5947 0.3766 0.2878 0.058 Uiso 0.24 1 d . U P P 4
C44C C 0.5226(9) 0.3728(10) 0.2765(9) 0.070(6) Uiso 0.24 1 d . . P F 4
H44G H 0.5170 0.4031 0.2543 0.084 Uiso 0.24 1 calc R U P F 4
H44H H 0.4936 0.3721 0.2978 0.084 Uiso 0.24 1 calc R U P F 4
C45C C 0.5223(11) 0.3216(11) 0.2496(10) 0.084(7) Uiso 0.24 1 d . . P F 4
H45J H 0.4881 0.3132 0.2398 0.126 Uiso 0.24 1 calc R U P F 4
H45K H 0.5350 0.2919 0.2690 0.126 Uiso 0.24 1 calc R U P F 4
H45L H 0.5434 0.3256 0.2220 0.126 Uiso 0.24 1 calc R U P F 4
C1S C 0.5993(12) 0.5028(14) 0.1760(11) 0.058(8) Uiso 0.15 1 d . . P Q 4
H1SA H 0.6343 0.4900 0.1769 0.070 Uiso 0.15 1 calc R U P Q 4
H1SB H 0.5955 0.5269 0.1486 0.070 Uiso 0.15 1 calc R U P Q 4
Cl1 Cl 0.5864(4) 0.5386(4) 0.2257(4) 0.083(3) Uiso 0.15 1 d . . P Q 4
Cl2 Cl 0.5573(4) 0.4438(4) 0.1700(4) 0.076(3) Uiso 0.15 1 d . . P Q 4
C46 C 0.80225(14) 0.46783(14) 0.41556(13) 0.0373(8) Uani 1 1 d . . . . .
C47 C 0.78588(15) 0.42855(16) 0.38385(13) 0.0421(9) Uani 1 1 d . . . . .
H47 H 0.7549 0.4107 0.3889 0.051 Uiso 1 1 calc R U . . .
C48 C 0.84756(15) 0.49380(16) 0.40635(14) 0.0445(9) Uani 1 1 d . . . . .
H48 H 0.8590 0.5215 0.4268 0.053 Uiso 1 1 calc R U . . .
C49 C 0.81412(18) 0.41534(19) 0.34519(15) 0.0532(11) Uani 1 1 d . . . . .
H49 H 0.8018 0.3891 0.3238 0.064 Uiso 1 1 calc R U . . .
C50 C 0.87602(18) 0.4800(2) 0.36817(17) 0.0591(12) Uani 1 1 d . . . . .
H50 H 0.9068 0.4981 0.3629 0.071 Uiso 1 1 calc R U . . .
C51 C 0.8601(2) 0.4394(2) 0.33674(16) 0.0633(13) Uani 1 1 d . . . . .
C52 C 0.8888(10) 0.4286(10) 0.2920(7) 0.070 Uiso 0.34 1 d . U P R 1
H52A H 0.8983 0.3897 0.2920 0.076 Uiso 0.34 1 calc R U P R 1
H52B H 0.9201 0.4499 0.2935 0.076 Uiso 0.34 1 calc R U P R 1
C53 C 0.8632(7) 0.4413(7) 0.2437(6) 0.070 Uiso 0.34 1 d . U P R 1
H53A H 0.8756 0.4173 0.2186 0.076 Uiso 0.34 1 calc R U P R 1
H53B H 0.8264 0.4391 0.2454 0.076 Uiso 0.34 1 calc R U P R 1
C54 C 0.8795(7) 0.4938(7) 0.2385(6) 0.070 Uiso 0.34 1 d . U P R 1
H54A H 0.8526 0.5150 0.2534 0.076 Uiso 0.34 1 calc R U P R 1
H54B H 0.9078 0.4955 0.2606 0.076 Uiso 0.34 1 calc R U P R 1
C55 C 0.8950(8) 0.5282(9) 0.2033(7) 0.092(6) Uiso 0.34 1 d . . P R 1
H55A H 0.9036 0.5637 0.2165 0.138 Uiso 0.34 1 calc R U P R 1
H55B H 0.9244 0.5127 0.1879 0.138 Uiso 0.34 1 calc R U P R 1
H55C H 0.8681 0.5325 0.1805 0.138 Uiso 0.34 1 calc R U P R 1
C52A C 0.8877(10) 0.4102(9) 0.2971(8) 0.035(5) Uiso 0.22 1 d D . P R 2
H52C H 0.9237 0.4100 0.3047 0.042 Uiso 0.22 1 calc R U P R 2
H52D H 0.8764 0.3719 0.2966 0.042 Uiso 0.22 1 calc R U P R 2
C53A C 0.8823(7) 0.4308(8) 0.2539(6) 0.039 Uiso 0.22 1 d D U P R 2
H53C H 0.8629 0.4651 0.2535 0.042 Uiso 0.22 1 calc R U P R 2
H53D H 0.8675 0.4044 0.2318 0.042 Uiso 0.22 1 calc R U P R 2
C54A C 0.9554(6) 0.4430(6) 0.2426(6) 0.039 Uiso 0.22 1 d D U P R 2
H54C H 0.9762 0.4380 0.2707 0.042 Uiso 0.22 1 calc R U P R 2
H54D H 0.9688 0.4217 0.2161 0.042 Uiso 0.22 1 calc R U P R 2
C55A C 0.9454(6) 0.5014(6) 0.2310(6) 0.039 Uiso 0.22 1 d D U P R 2
H55D H 0.9768 0.5196 0.2234 0.053 Uiso 0.22 1 calc R U P R 2
H55E H 0.9228 0.5034 0.2043 0.053 Uiso 0.22 1 calc R U P R 2
H55F H 0.9300 0.5194 0.2579 0.053 Uiso 0.22 1 calc R U P R 2
C52B C 0.9018(5) 0.4195(7) 0.3013(5) 0.056(4) Uiso 0.44 1 d . . P R 3
H52E H 0.9355 0.4249 0.3148 0.067 Uiso 0.44 1 calc R U P R 3
H52F H 0.8975 0.3804 0.2940 0.067 Uiso 0.44 1 calc R U P R 3
C53B C 0.8953(5) 0.4544(5) 0.2570(4) 0.061 Uiso 0.44 1 d . U P R 3
H53E H 0.9131 0.4359 0.2313 0.067 Uiso 0.44 1 calc R U P R 3
H53F H 0.8594 0.4543 0.2489 0.067 Uiso 0.44 1 calc R U P R 3
C54B C 0.9106(6) 0.5063(6) 0.2579(6) 0.091(4) Uiso 0.44 1 d . . P R 3
H54E H 0.9410 0.5072 0.2774 0.110 Uiso 0.44 1 calc R U P R 3
H54F H 0.8847 0.5270 0.2749 0.110 Uiso 0.44 1 calc R U P R 3
C55B C 0.9232(7) 0.5407(7) 0.2113(6) 0.100 Uiso 0.44 1 d . U P R 3
H55G H 0.9336 0.5776 0.2200 0.137 Uiso 0.44 1 calc R U P R 3
H55H H 0.9501 0.5228 0.1942 0.137 Uiso 0.44 1 calc R U P R 3
H55I H 0.8934 0.5427 0.1916 0.137 Uiso 0.44 1 calc R U P R 3
C56 C 0.71194(13) 0.75671(15) 0.47893(13) 0.0375(8) Uani 1 1 d . . . . .
C57 C 0.72217(14) 0.75650(15) 0.52771(13) 0.0367(8) Uani 1 1 d . . . . .
C58 C 0.77540(14) 0.75846(14) 0.53359(13) 0.0349(7) Uani 1 1 d . . . . .
C59 C 0.79802(13) 0.75937(14) 0.48847(13) 0.0350(8) Uani 1 1 d . . . . .
C60 C 0.75865(14) 0.75840(15) 0.45432(13) 0.0379(8) Uani 1 1 d . . . . .
C61 C 0.66258(14) 0.76241(16) 0.45592(13) 0.0413(9) Uani 1 1 d . . . . .
C62 C 0.65522(16) 0.80617(17) 0.42514(15) 0.0481(10) Uani 1 1 d . . . . .
H62 H 0.6814 0.8315 0.4202 0.058 Uiso 1 1 calc R U . . .
C63 C 0.62278(15) 0.72776(18) 0.46377(16) 0.0505(10) Uani 1 1 d . . . . .
H63 H 0.6260 0.6987 0.4854 0.061 Uiso 1 1 calc R U . . .
C64 C 0.61091(17) 0.8130(2) 0.40208(17) 0.0567(12) Uani 1 1 d . . . . .
H64 H 0.6071 0.8427 0.3813 0.068 Uiso 1 1 calc R U . . .
C65 C 0.57789(17) 0.7355(2) 0.43999(17) 0.0590(12) Uani 1 1 d . . . . .
H65 H 0.5509 0.7113 0.4457 0.071 Uiso 1 1 calc R U . . .
C66 C 0.57179(17) 0.7772(2) 0.40858(17) 0.0589(12) Uani 1 1 d . . . . .
C67 C 0.5260(10) 0.7790(10) 0.3807(9) 0.055(5) Uani 0.55 1 d . . P S 1
H67A H 0.5075 0.7444 0.3841 0.066 Uiso 0.55 1 calc R U P S 1
H67B H 0.5345 0.7837 0.3474 0.066 Uiso 0.55 1 calc R U P S 1
C68 C 0.4910(10) 0.8302(13) 0.3983(12) 0.084(10) Uani 0.55 1 d . . P S 1
H68A H 0.5112 0.8637 0.4011 0.101 Uiso 0.55 1 calc R U P S 1
H68B H 0.4637 0.8369 0.3757 0.101 Uiso 0.55 1 calc R U P S 1
C69 C 0.4709(15) 0.8151(15) 0.4428(13) 0.065(8) Uani 0.55 1 d . . P S 1
H69A H 0.4981 0.8097 0.4656 0.077 Uiso 0.55 1 calc R U P S 1
H69B H 0.4517 0.7808 0.4402 0.077 Uiso 0.55 1 calc R U P S 1
C70 C 0.4334(14) 0.8662(14) 0.4600(15) 0.080(7) Uani 0.55 1 d . . P S 1
H70A H 0.4123 0.8538 0.4857 0.121 Uiso 0.55 1 calc R U P S 1
H70B H 0.4123 0.8776 0.4338 0.121 Uiso 0.55 1 calc R U P S 1
H70C H 0.4537 0.8971 0.4703 0.121 Uiso 0.55 1 calc R U P S 1
C67A C 0.5187(13) 0.7937(12) 0.3838(13) 0.070(9) Uani 0.45 1 d . . P S 2
H67C H 0.5261 0.8065 0.3518 0.084 Uiso 0.45 1 calc R U P S 2
H67D H 0.4984 0.7603 0.3809 0.084 Uiso 0.45 1 calc R U P S 2
C68A C 0.4907(10) 0.8319(14) 0.4049(16) 0.087(13) Uani 0.45 1 d . . P S 2
H68C H 0.4625 0.8402 0.3838 0.104 Uiso 0.45 1 calc R U P S 2
H68D H 0.5112 0.8653 0.4070 0.104 Uiso 0.45 1 calc R U P S 2
C69A C 0.4676(16) 0.8215(14) 0.4556(15) 0.054(8) Uani 0.45 1 d . . P S 2
H69C H 0.4497 0.7862 0.4549 0.065 Uiso 0.45 1 calc R U P S 2
H69D H 0.4956 0.8176 0.4779 0.065 Uiso 0.45 1 calc R U P S 2
C70A C 0.4355(15) 0.8599(16) 0.4730(19) 0.081(11) Uani 0.45 1 d . . P S 2
H70D H 0.4264 0.8504 0.5050 0.121 Uiso 0.45 1 calc R U P S 2
H70E H 0.4054 0.8612 0.4537 0.121 Uiso 0.45 1 calc R U P S 2
H70F H 0.4518 0.8956 0.4727 0.121 Uiso 0.45 1 calc R U P S 2
C71 C 0.68563(14) 0.75831(16) 0.56661(14) 0.0407(8) Uani 1 1 d . . . . .
C72 C 0.69175(15) 0.72628(16) 0.60641(14) 0.0448(9) Uani 1 1 d . . . . .
H72 H 0.7187 0.7013 0.6080 0.054 Uiso 1 1 calc R U . . .
C73 C 0.64609(16) 0.79480(18) 0.56531(16) 0.0510(10) Uani 1 1 d . . . . .
H73 H 0.6411 0.8173 0.5388 0.061 Uiso 1 1 calc R U . . .
C74 C 0.65913(18) 0.73044(19) 0.64349(16) 0.0557(11) Uani 1 1 d . . . . .
H74 H 0.6642 0.7086 0.6704 0.067 Uiso 1 1 calc R U . . .
C75 C 0.61359(18) 0.7981(2) 0.60339(18) 0.0627(13) Uani 1 1 d . . . . .
H75 H 0.5869 0.8234 0.6023 0.075 Uiso 1 1 calc R U . . .
C76 C 0.61892(18) 0.7662(2) 0.64201(18) 0.0623(13) Uani 1 1 d D . . . .
C77 C 0.5793(9) 0.7591(8) 0.6816(10) 0.033(5) Uiso 0.26 1 d . . P T 1
H77A H 0.5864 0.7265 0.7008 0.040 Uiso 0.26 1 calc R U P T 1
H77B H 0.5451 0.7562 0.6686 0.040 Uiso 0.26 1 calc R U P T 1
C78 C 0.5862(6) 0.8145(7) 0.7112(5) 0.036 Uiso 0.26 1 d D U P T 1
H78A H 0.5939 0.8458 0.6908 0.040 Uiso 0.26 1 calc R U P T 1
H78B H 0.5562 0.8228 0.7300 0.040 Uiso 0.26 1 calc R U P T 1
C79 C 0.6294(9) 0.7999(12) 0.7412(9) 0.049(6) Uiso 0.26 1 d D . P T 1
H79A H 0.6483 0.8331 0.7495 0.059 Uiso 0.26 1 calc R U P T 1
H79B H 0.6520 0.7750 0.7242 0.059 Uiso 0.26 1 calc R U P T 1
C80 C 0.6096(7) 0.7719(8) 0.7860(6) 0.054 Uiso 0.26 1 d . U P T 1
H80A H 0.6378 0.7621 0.8061 0.074 Uiso 0.26 1 calc R U P T 1
H80B H 0.5875 0.7969 0.8027 0.074 Uiso 0.26 1 calc R U P T 1
H80C H 0.5911 0.7389 0.7776 0.074 Uiso 0.26 1 calc R U P T 1
C77A C 0.5925(8) 0.7670(14) 0.6933(7) 0.056(6) Uiso 0.28 1 d . . P T 2
H77C H 0.5667 0.7956 0.6904 0.067 Uiso 0.28 1 calc R U P T 2
H77D H 0.5739 0.7322 0.6945 0.067 Uiso 0.28 1 calc R U P T 2
C78A C 0.6090(9) 0.7729(10) 0.7351(8) 0.078(6) Uiso 0.28 1 d . . P T 2
H78C H 0.6332 0.7436 0.7420 0.094 Uiso 0.28 1 calc R U P T 2
H78D H 0.5809 0.7695 0.7573 0.094 Uiso 0.28 1 calc R U P T 2
C79A C 0.6356(8) 0.8314(8) 0.7422(8) 0.068(5) Uiso 0.28 1 d . . P T 2
H79C H 0.6483 0.8328 0.7745 0.082 Uiso 0.28 1 calc R U P T 2
H79D H 0.6650 0.8325 0.7213 0.082 Uiso 0.28 1 calc R U P T 2
C80A C 0.6055(10) 0.8833(10) 0.7338(10) 0.106(8) Uiso 0.28 1 d . . P T 2
H80D H 0.6089 0.9075 0.7607 0.159 Uiso 0.28 1 calc R U P T 2
H80E H 0.5703 0.8740 0.7293 0.159 Uiso 0.28 1 calc R U P T 2
H80F H 0.6181 0.9017 0.7059 0.159 Uiso 0.28 1 calc R U P T 2
C77B C 0.5798(7) 0.7777(7) 0.6783(5) 0.054(4) Uani 0.46 1 d . . P T 3
H77E H 0.5672 0.7429 0.6910 0.065 Uiso 0.46 1 calc R U P T 3
H77F H 0.5515 0.7969 0.6635 0.065 Uiso 0.46 1 calc R U P T 3
C78B C 0.6009(6) 0.8134(8) 0.7191(6) 0.097(6) Uiso 0.46 1 d . . P T 3
H78E H 0.6121 0.8477 0.7043 0.117 Uiso 0.46 1 calc R U P T 3
H78F H 0.5715 0.8230 0.7383 0.117 Uiso 0.46 1 calc R U P T 3
C79B C 0.6365(9) 0.8003(10) 0.7492(9) 0.098(8) Uiso 0.46 1 d . . P T 3
H79E H 0.6407 0.8302 0.7720 0.118 Uiso 0.46 1 calc R U P T 3
H79F H 0.6684 0.7956 0.7325 0.118 Uiso 0.46 1 calc R U P T 3
C80B C 0.6231(5) 0.7464(6) 0.7756(6) 0.089(4) Uiso 0.46 1 d . . P T 3
H80G H 0.6473 0.7402 0.8006 0.133 Uiso 0.46 1 calc R U P T 3
H80H H 0.6240 0.7158 0.7538 0.133 Uiso 0.46 1 calc R U P T 3
H80I H 0.5896 0.7495 0.7890 0.133 Uiso 0.46 1 calc R U P T 3
C81 C 0.80226(13) 0.76624(14) 0.57809(13) 0.0351(7) Uani 1 1 d . . . . .
C82 C 0.78731(15) 0.80708(16) 0.60851(13) 0.0414(9) Uani 1 1 d . . . . .
H82 H 0.7578 0.8271 0.6021 0.050 Uiso 1 1 calc R U . . .
C83 C 0.84532(15) 0.73680(16) 0.58925(15) 0.0438(9) Uani 1 1 d . . . . .
H83 H 0.8562 0.7084 0.5693 0.053 Uiso 1 1 calc R U . . .
C84 C 0.81460(17) 0.81895(18) 0.64791(15) 0.0527(11) Uani 1 1 d . . . . .
H84 H 0.8041 0.8476 0.6678 0.063 Uiso 1 1 calc R U . . .
C85 C 0.87205(17) 0.74872(18) 0.62893(17) 0.0558(11) Uani 1 1 d . . . . .
H85 H 0.9013 0.7285 0.6359 0.067 Uiso 1 1 calc R U . . .
C86 C 0.8569(2) 0.7897(2) 0.65872(17) 0.0625(13) Uani 1 1 d D . . . .
C87 C 0.8917(7) 0.8157(7) 0.6966(6) 0.051(4) Uiso 0.33 1 d . . P U 1
H87A H 0.8726 0.8346 0.7213 0.061 Uiso 0.33 1 calc R U P U 1
H87B H 0.9166 0.8408 0.6830 0.061 Uiso 0.33 1 calc R U P U 1
C88 C 0.9204(9) 0.7518(9) 0.7177(8) 0.099(6) Uiso 0.33 1 d D . P U 1
H88A H 0.8940 0.7241 0.7218 0.119 Uiso 0.33 1 calc R U P U 1
H88B H 0.9439 0.7382 0.6939 0.119 Uiso 0.33 1 calc R U P U 1
C89 C 0.9487(10) 0.7593(11) 0.7646(10) 0.109 Uiso 0.33 1 d . U P U 1
H89A H 0.9848 0.7609 0.7576 0.119 Uiso 0.33 1 calc R U P U 1
H89B H 0.9391 0.7950 0.7778 0.119 Uiso 0.33 1 calc R U P U 1
C90 C 0.9410(9) 0.7187(10) 0.7998(8) 0.109 Uiso 0.33 1 d D U P U 1
H90A H 0.9482 0.7343 0.8305 0.148 Uiso 0.33 1 calc R U P U 1
H90B H 0.9633 0.6878 0.7942 0.148 Uiso 0.33 1 calc R U P U 1
H90C H 0.9063 0.7063 0.7989 0.148 Uiso 0.33 1 calc R U P U 1
C87A C 0.8905(6) 0.7957(6) 0.7009(5) 0.047(3) Uiso 0.37 1 d . . P U 3
H87C H 0.9248 0.7952 0.6880 0.056 Uiso 0.37 1 calc R U P U 3
H87D H 0.8849 0.8334 0.7118 0.056 Uiso 0.37 1 calc R U P U 3
C88A C 0.8932(7) 0.7696(8) 0.7354(6) 0.087(5) Uiso 0.37 1 d . . P U 3
H88C H 0.8993 0.7318 0.7251 0.104 Uiso 0.37 1 calc R U P U 3
H88D H 0.8592 0.7700 0.7489 0.104 Uiso 0.37 1 calc R U P U 3
C89A C 0.9284(8) 0.7789(9) 0.7762(8) 0.103(6) Uiso 0.37 1 d . . P U 3
H89C H 0.9620 0.7667 0.7664 0.123 Uiso 0.37 1 calc R U P U 3
H89D H 0.9304 0.8186 0.7815 0.123 Uiso 0.37 1 calc R U P U 3
C90A C 0.9189(8) 0.7563(9) 0.8157(8) 0.113 Uiso 0.37 1 d . U P U 3
H90D H 0.9489 0.7573 0.8352 0.154 Uiso 0.37 1 calc R U P U 3
H90E H 0.9088 0.7185 0.8107 0.154 Uiso 0.37 1 calc R U P U 3
H90F H 0.8919 0.7761 0.8312 0.154 Uiso 0.37 1 calc R U P U 3
C87B C 0.8731(6) 0.8020(9) 0.7113(6) 0.059(5) Uiso 0.3 1 d D . P U 2
H87E H 0.8555 0.8331 0.7259 0.071 Uiso 0.3 1 calc R U P U 2
H87F H 0.8736 0.7698 0.7319 0.071 Uiso 0.3 1 calc R U P U 2
C88B C 0.9223(6) 0.8160(7) 0.6897(5) 0.065 Uiso 0.3 1 d D U P U 2
H88E H 0.9429 0.7826 0.6898 0.071 Uiso 0.3 1 calc R U P U 2
H88F H 0.9161 0.8255 0.6567 0.071 Uiso 0.3 1 calc R U P U 2
C89B C 0.9525(6) 0.8601(6) 0.7102(5) 0.065 Uiso 0.3 1 d D U P U 2
H89E H 0.9331 0.8929 0.7188 0.071 Uiso 0.3 1 calc R U P U 2
H89F H 0.9824 0.8698 0.6918 0.071 Uiso 0.3 1 calc R U P U 2
C90B C 0.9641(6) 0.8180(7) 0.7550(5) 0.065 Uiso 0.3 1 d D U P U 2
H90G H 0.9884 0.8348 0.7760 0.089 Uiso 0.3 1 calc R U P U 2
H90H H 0.9774 0.7836 0.7432 0.089 Uiso 0.3 1 calc R U P U 2
H90I H 0.9330 0.8110 0.7720 0.089 Uiso 0.3 1 calc R U P U 2
C91 C 0.85179(14) 0.76862(15) 0.47939(14) 0.0380(8) Uani 1 1 d . . . . .
C92 C 0.87560(15) 0.81096(17) 0.50229(14) 0.0431(9) Uani 1 1 d . . . . .
H92 H 0.8573 0.8321 0.5241 0.052 Uiso 1 1 calc R U . . .
C93 C 0.87915(16) 0.73828(16) 0.44718(16) 0.0487(10) Uani 1 1 d . . . . .
H93 H 0.8638 0.7098 0.4300 0.058 Uiso 1 1 calc R U . . .
C94 C 0.92527(15) 0.82339(19) 0.49423(16) 0.0524(11) Uani 1 1 d . . . . .
H94 H 0.9402 0.8533 0.5098 0.063 Uiso 1 1 calc R U . . .
C95 C 0.92994(17) 0.75069(19) 0.44059(19) 0.0611(13) Uani 1 1 d . . . . .
H95 H 0.9489 0.7294 0.4194 0.073 Uiso 1 1 calc R U . . .
C96 C 0.95291(17) 0.7927(2) 0.46393(19) 0.0597(13) Uani 1 1 d . . . . .
C97 C 1.00793(18) 0.8053(2) 0.4560(2) 0.0752(16) Uani 1 1 d . . . . .
H97A H 1.0258 0.7708 0.4497 0.090 Uiso 1 1 calc R U . . .
H97B H 1.0219 0.8210 0.4850 0.090 Uiso 1 1 calc R U . . .
C98 C 1.01805(16) 0.8449(2) 0.41579(18) 0.0580(12) Uani 1 1 d . . . . .
H98A H 1.0082 0.8277 0.3860 0.070 Uiso 1 1 calc R U . . .
H98B H 0.9976 0.8781 0.4200 0.070 Uiso 1 1 calc R U . . .
C99 C 1.07269(17) 0.8604(2) 0.4137(2) 0.0697(15) Uani 1 1 d . . . . .
H99A H 1.0930 0.8268 0.4129 0.084 Uiso 1 1 calc R U . . .
H99B H 1.0815 0.8805 0.4424 0.084 Uiso 1 1 calc R U . . .
C100 C 1.0858(2) 0.8951(2) 0.3719(2) 0.0815(17) Uani 1 1 d . . . . .
H1A H 1.1215 0.9035 0.3724 0.122 Uiso 1 1 calc R U . . .
H1B H 1.0666 0.9290 0.3729 0.122 Uiso 1 1 calc R U . . .
H1C H 1.0777 0.8753 0.3433 0.122 Uiso 1 1 calc R U . . .
C101 C 0.76525(15) 0.76596(15) 0.40344(13) 0.0392(8) Uani 1 1 d . . . . .
C102 C 0.7403(2) 0.73555(18) 0.37011(15) 0.0572(12) Uani 1 1 d . . . . .
H102 H 0.7192 0.7066 0.3796 0.069 Uiso 1 1 calc R U . . .
C103 C 0.79556(15) 0.80842(16) 0.38760(14) 0.0427(9) Uani 1 1 d . . . . .
H103 H 0.8131 0.8302 0.4095 0.051 Uiso 1 1 calc R U . . .
C104 C 0.7459(2) 0.7469(2) 0.32321(17) 0.0724(16) Uani 1 1 d . . . . .
H104 H 0.7287 0.7251 0.3011 0.087 Uiso 1 1 calc R U . . .
C105 C 0.80030(17) 0.81910(17) 0.34067(14) 0.0496(10) Uani 1 1 d . . . . .
H105 H 0.8212 0.8481 0.3309 0.059 Uiso 1 1 calc R U . . .
C106 C 0.7754(2) 0.7887(2) 0.30749(16) 0.0661(14) Uani 1 1 d . . . . .
C107 C 0.7887(4) 0.7965(4) 0.2559(3) 0.056(2) Uani 0.6 1 d . . P V 1
H10E H 0.8244 0.8061 0.2527 0.068 Uiso 0.6 1 calc R U P V 1
H10F H 0.7825 0.7624 0.2385 0.068 Uiso 0.6 1 calc R U P V 1
C108 C 0.7569(3) 0.8413(4) 0.2370(3) 0.0551(18) Uani 0.6 1 d . . P V 1
H10A H 0.7613 0.8742 0.2564 0.066 Uiso 0.6 1 calc R U P V 1
H10B H 0.7214 0.8304 0.2388 0.066 Uiso 0.6 1 calc R U P V 1
C109 C 0.7701(4) 0.8547(4) 0.1866(3) 0.058(2) Uani 0.6 1 d . . P V 1
H10C H 0.7722 0.8204 0.1686 0.070 Uiso 0.6 1 calc R U P V 1
H10D H 0.7431 0.8770 0.1729 0.070 Uiso 0.6 1 calc R U P V 1
C110 C 0.8188(4) 0.8850(5) 0.1821(4) 0.065(3) Uani 0.6 1 d . . P V 1
H11A H 0.8267 0.8902 0.1491 0.098 Uiso 0.6 1 calc R U P V 1
H11B H 0.8455 0.8640 0.1970 0.098 Uiso 0.6 1 calc R U P V 1
H11C H 0.8159 0.9206 0.1973 0.098 Uiso 0.6 1 calc R U P V 1
C112 C 0.7638(6) 0.8079(6) 0.2566(5) 0.052(3) Uani 0.4 1 d . . P V 2
H11D H 0.7650 0.7762 0.2353 0.063 Uiso 0.4 1 calc R U P V 2
H11E H 0.7297 0.8232 0.2553 0.063 Uiso 0.4 1 calc R U P V 2
C113 C 0.8016(5) 0.8512(4) 0.2401(3) 0.055(3) Uani 0.4 1 d . . P V 2
H11K H 0.7945 0.8860 0.2563 0.066 Uiso 0.4 1 calc R U P V 2
H11L H 0.8356 0.8395 0.2490 0.066 Uiso 0.4 1 calc R U P V 2
C114 C 0.7999(7) 0.8608(7) 0.1874(5) 0.055(4) Uani 0.4 1 d . . P V 2
H11F H 0.8027 0.8255 0.1709 0.066 Uiso 0.4 1 calc R U P V 2
H11G H 0.7676 0.8776 0.1788 0.066 Uiso 0.4 1 calc R U P V 2
C115 C 0.8427(7) 0.8982(7) 0.1727(5) 0.070(5) Uani 0.4 1 d . . P V 2
H11H H 0.8417 0.9035 0.1389 0.105 Uiso 0.4 1 calc R U P V 2
H11I H 0.8745 0.8816 0.1815 0.105 Uiso 0.4 1 calc R U P V 2
H11J H 0.8392 0.9334 0.1884 0.105 Uiso 0.4 1 calc R U P V 2

loop_
_atom_site_aniso_label
_atom_site_aniso_U_11
_atom_site_aniso_U_22
_atom_site_aniso_U_33
_atom_site_aniso_U_23
_atom_site_aniso_U_13
_atom_site_aniso_U_12
Fe1 0.0428(3) 0.0261(3) 0.0370(3) -0.0001(2) 0.0061(2) -0.0065(2)
Fe2 0.0366(3) 0.0273(3) 0.0386(3) 0.0002(2) 0.0046(2) -0.0036(2)
As1 0.0430(3) 0.0300(2) 0.0592(3) -0.00511(19) 0.01278(19) -0.00845(17)
As2 0.0665(3) 0.0316(2) 0.0431(2) -0.00255(18) -0.0044(2) -0.0020(2)
As3 0.0487(3) 0.0372(3) 0.0694(3) 0.0007(2) 0.0215(2) -0.0065(2)
As4 0.0573(3) 0.0345(2) 0.0550(3) 0.0020(2) -0.0135(2) -0.0110(2)
C1 0.049(2) 0.0272(18) 0.0403(19) 0.0008(14) 0.0041(16) -0.0107(16)
C2 0.052(2) 0.0234(17) 0.0425(19) 0.0008(14) 0.0060(17) -0.0059(15)
C3 0.054(2) 0.0228(17) 0.042(2) -0.0020(14) 0.0070(17) -0.0106(16)
C4 0.046(2) 0.0316(19) 0.0396(19) -0.0013(15) 0.0068(16) -0.0088(16)
C5 0.043(2) 0.0277(18) 0.0408(18) 0.0006(15) 0.0052(16) -0.0095(15)
C6 0.048(2) 0.0261(18) 0.043(2) 0.0036(15) 0.0015(16) -0.0054(15)
C7 0.051(3) 0.045(2) 0.051(2) -0.0025(18) 0.0024(18) -0.0051(19)
C8 0.056(3) 0.033(2) 0.057(2) -0.0004(18) -0.010(2) -0.0079(18)
C9 0.054(3) 0.068(3) 0.073(3) -0.001(3) 0.007(2) 0.007(2)
C10 0.063(3) 0.045(3) 0.077(3) -0.003(2) -0.014(2) -0.011(2)
C11 0.049(3) 0.075(4) 0.083(4) 0.002(3) -0.008(3) -0.011(2)
C12 0.054(4) 0.124(6) 0.150(7) -0.038(6) -0.013(4) -0.004(4)
C13 0.084(5) 0.163(9) 0.193(11) 0.008(8) -0.065(6) 0.030(6)
C16 0.060(3) 0.035(2) 0.041(2) 0.0002(16) 0.0042(18) -0.0166(18)
C17 0.058(3) 0.044(2) 0.046(2) 0.0007(18) -0.0002(18) -0.018(2)
C18 0.083(3) 0.039(2) 0.044(2) -0.0048(18) 0.013(2) -0.012(2)
C19 0.069(3) 0.059(3) 0.046(2) 0.008(2) -0.012(2) -0.023(2)
C20 0.102(4) 0.051(3) 0.047(2) -0.010(2) 0.014(3) -0.028(3)
C21 0.088(4) 0.059(3) 0.042(2) 0.002(2) -0.004(2) -0.033(3)
C22 0.107(5) 0.079(4) 0.041(2) 0.000(2) -0.006(3) -0.035(3)
C23 0.072(3) 0.061(3) 0.038(2) 0.003(2) -0.002(2) -0.011(2)
C24 0.084(4) 0.063(3) 0.041(2) -0.001(2) -0.003(2) 0.004(3)
C25 0.090(4) 0.104(5) 0.051(3) 0.018(3) 0.015(3) 0.008(4)
C26 0.046(2) 0.040(2) 0.043(2) -0.0027(16) 0.0106(17) -0.0114(17)
C27 0.059(3) 0.046(2) 0.046(2) 0.0003(18) 0.0113(19) -0.014(2)
C28 0.050(2) 0.046(2) 0.055(2) -0.0053(19) 0.008(2) -0.0055(19)
C29 0.066(3) 0.067(3) 0.055(3) -0.003(2) 0.024(2) -0.020(3)
C30 0.048(2) 0.056(3) 0.070(3) -0.019(2) 0.012(2) -0.008(2)
C31 0.057(3) 0.068(3) 0.063(3) -0.019(2) 0.024(2) -0.016(2)
C32 0.060(3) 0.081(4) 0.081(4) -0.024(3) 0.030(3) -0.019(3)
C33 0.052(3) 0.072(3) 0.078(3) -0.018(3) 0.018(2) -0.009(2)
C34 0.051(3) 0.091(4) 0.114(5) -0.029(4) 0.025(3) -0.016(3)
C35 0.084(5) 0.109(6) 0.133(6) -0.014(5) 0.057(4) -0.021(4)
C36 0.041(2) 0.0323(19) 0.044(2) -0.0047(16) 0.0050(16) -0.0056(16)
C37 0.047(2) 0.041(2) 0.050(2) -0.0060(18) 0.0079(18) -0.0090(18)
C38 0.053(2) 0.045(2) 0.042(2) 0.0002(17) 0.0041(17) -0.0005(19)
C39 0.045(3) 0.060(3) 0.076(3) -0.022(2) 0.005(2) -0.014(2)
C40 0.071(3) 0.061(3) 0.045(2) -0.002(2) -0.004(2) -0.001(2)
C41 0.067(3) 0.077(4) 0.058(3) -0.021(3) -0.010(2) -0.002(3)
C42 0.053(6) 0.059(7) 0.053(5) -0.004(5) -0.007(4) 0.002(6)
C46 0.048(2) 0.0257(17) 0.0382(18) -0.0016(14) 0.0052(16) -0.0018(15)
C47 0.049(2) 0.036(2) 0.042(2) -0.0013(16) 0.0019(17) -0.0038(17)
C48 0.047(2) 0.037(2) 0.050(2) 0.0000(17) 0.0078(18) -0.0096(17)
C49 0.065(3) 0.052(3) 0.043(2) -0.0082(19) 0.0053(19) -0.005(2)
C50 0.058(3) 0.058(3) 0.061(3) -0.001(2) 0.017(2) -0.011(2)
C51 0.072(3) 0.072(3) 0.046(2) -0.009(2) 0.017(2) -0.004(3)
C56 0.0335(19) 0.036(2) 0.0429(19) 0.0046(15) 0.0000(15) -0.0043(15)
C57 0.0377(19) 0.0292(18) 0.0432(19) 0.0017(15) 0.0044(16) 0.0059(15)
C58 0.0364(19) 0.0266(17) 0.0416(18) -0.0018(14) 0.0021(15) 0.0047(14)
C59 0.0376(19) 0.0255(17) 0.0420(19) -0.0013(14) 0.0047(15) -0.0021(14)
C60 0.038(2) 0.0288(19) 0.046(2) -0.0039(15) 0.0032(16) -0.0041(15)
C61 0.040(2) 0.041(2) 0.043(2) 0.0072(16) -0.0005(16) -0.0040(16)
C62 0.044(2) 0.045(2) 0.056(2) 0.0098(19) -0.0053(19) -0.0074(18)
C63 0.043(2) 0.048(2) 0.060(3) 0.014(2) -0.0040(19) -0.0087(18)
C64 0.048(3) 0.060(3) 0.062(3) 0.020(2) -0.011(2) -0.005(2)
C65 0.047(3) 0.061(3) 0.069(3) 0.019(2) -0.008(2) -0.014(2)
C66 0.049(3) 0.066(3) 0.061(3) 0.016(2) -0.014(2) -0.009(2)
C67 0.040(6) 0.063(14) 0.062(7) 0.019(8) -0.009(5) 0.003(8)
C68 0.064(15) 0.080(18) 0.108(15) 0.058(13) -0.016(11) -0.031(11)
C69 0.043(8) 0.067(16) 0.083(17) 0.016(11) 0.000(10) 0.009(9)
C70 0.062(11) 0.037(11) 0.14(2) 0.018(11) -0.019(12) 0.009(7)
C67A 0.066(16) 0.043(14) 0.101(15) 0.013(10) -0.046(12) 0.004(10)
C68A 0.052(16) 0.056(16) 0.15(3) 0.021(14) -0.072(17) 0.003(11)
C69A 0.036(11) 0.028(7) 0.10(2) 0.006(11) -0.016(13) -0.003(6)
C70A 0.042(9) 0.029(8) 0.17(3) 0.037(12) -0.047(14) -0.005(6)
C71 0.0341(19) 0.043(2) 0.045(2) -0.0005(17) 0.0051(15) 0.0000(16)
C72 0.046(2) 0.040(2) 0.048(2) 0.0007(17) 0.0074(17) 0.0027(17)
C73 0.043(2) 0.053(3) 0.057(2) 0.000(2) 0.0069(19) 0.0106(19)
C74 0.062(3) 0.055(3) 0.050(2) 0.003(2) 0.013(2) -0.002(2)
C75 0.048(3) 0.067(3) 0.072(3) -0.006(3) 0.013(2) 0.018(2)
C76 0.056(3) 0.068(3) 0.063(3) -0.004(2) 0.023(2) 0.004(2)
C77B 0.075(9) 0.037(7) 0.049(7) 0.017(5) 0.018(6) 0.020(6)
C81 0.0355(19) 0.0300(18) 0.0397(18) -0.0005(14) 0.0010(15) 0.0028(14)
C82 0.046(2) 0.037(2) 0.0411(19) -0.0008(16) 0.0015(16) 0.0064(16)
C83 0.044(2) 0.033(2) 0.055(2) 0.0023(17) -0.0023(18) 0.0074(16)
C84 0.065(3) 0.048(2) 0.045(2) -0.0052(19) -0.004(2) 0.005(2)
C85 0.049(3) 0.047(2) 0.071(3) 0.009(2) -0.014(2) 0.008(2)
C86 0.072(3) 0.062(3) 0.053(3) 0.001(2) -0.019(2) -0.002(3)
C91 0.0347(19) 0.0302(19) 0.049(2) 0.0064(16) 0.0069(16) 0.0016(15)
C92 0.039(2) 0.039(2) 0.052(2) 0.0052(17) -0.0045(17) -0.0015(16)
C93 0.048(2) 0.034(2) 0.064(3) 0.0026(18) 0.017(2) 0.0030(17)
C94 0.038(2) 0.050(3) 0.069(3) 0.014(2) -0.007(2) -0.0047(19)
C95 0.052(3) 0.046(3) 0.085(3) 0.013(2) 0.029(2) 0.013(2)
C96 0.039(2) 0.055(3) 0.085(3) 0.027(3) -0.001(2) 0.001(2)
C97 0.039(3) 0.079(4) 0.108(4) 0.030(3) 0.008(3) 0.006(2)
C98 0.037(2) 0.065(3) 0.072(3) 0.001(2) 0.005(2) -0.010(2)
C99 0.040(3) 0.055(3) 0.114(5) -0.001(3) 0.013(3) -0.006(2)
C100 0.065(3) 0.077(4) 0.102(5) -0.003(3) 0.014(3) -0.019(3)
C101 0.048(2) 0.0283(19) 0.0414(19) -0.0035(15) 0.0028(16) -0.0025(15)
C102 0.088(3) 0.039(2) 0.045(2) -0.0042(18) -0.001(2) -0.017(2)
C103 0.045(2) 0.038(2) 0.045(2) -0.0012(16) 0.0048(17) -0.0025(17)
C104 0.123(5) 0.048(3) 0.046(2) -0.005(2) -0.004(3) -0.027(3)
C105 0.062(3) 0.041(2) 0.046(2) 0.0013(18) 0.0112(19) -0.0057(19)
C106 0.103(4) 0.052(3) 0.044(2) 0.002(2) 0.008(2) -0.014(3)
C107 0.071(7) 0.054(5) 0.044(4) -0.003(4) 0.016(5) 0.015(5)
C108 0.066(5) 0.051(5) 0.049(4) -0.002(4) 0.007(4) 0.004(4)
C109 0.070(6) 0.052(5) 0.053(5) 0.004(4) 0.002(5) -0.004(5)
C110 0.067(9) 0.078(9) 0.051(7) -0.002(6) 0.005(5) -0.013(6)
C112 0.070(10) 0.047(8) 0.039(6) -0.005(6) 0.007(7) 0.012(7)
C113 0.094(10) 0.039(6) 0.032(5) 0.003(4) 0.009(5) 0.006(6)
C114 0.068(12) 0.057(9) 0.040(6) 0.008(6) 0.010(9) -0.006(9)
C115 0.095(14) 0.068(10) 0.048(7) 0.017(6) 0.006(9) -0.012(9)

loop_
_atom_type_symbol
_atom_type_description
_atom_type_scat_dispersion_real
_atom_type_scat_dispersion_imag
_atom_type_scat_source
C C 0.0181 0.0091 'International Tables Vol C Tables 4.2.6.8 and 6.1.1.4'
H H 0.0000 0.0000 'International Tables Vol C Tables 4.2.6.8 and 6.1.1.4'
Cl Cl 0.3639 0.7018 'International Tables Vol C Tables 4.2.6.8 and 6.1.1.4'
Fe Fe -1.1336 3.1974 'International Tables Vol C Tables 4.2.6.8 and 6.1.1.4'
As As -0.9300 1.0051 'International Tables Vol C Tables 4.2.6.8 and 6.1.1.4'

loop_
_exptl_crystal_face_index_h
_exptl_crystal_face_index_k
_exptl_crystal_face_index_l
_exptl_crystal_face_perp_dist
0 1 1 0.1306
0 -1 -1 0.1306
-1 1 1 0.1631
1 -1 -1 0.1631
0 1 0 0.1951
0 -1 0 0.1531
-1 0 0 0.1304
1 0 0 0.1254
0 1 -1 0.1774
0 0 -1 0.1017
0 0 1 0.1097
1 -3 5 0.1394
3 -5 3 0.1354
-5 -2 1 0.1627

loop_
_geom_angle_atom_site_label_1
_geom_angle_atom_site_label_2
_geom_angle_atom_site_label_3
_geom_angle
C1 Fe1 C5 40.62(15)
C1 Fe1 C2 40.80(15)
C5 Fe1 C2 68.16(15)
C1 Fe1 C3 68.15(16)
C5 Fe1 C3 68.05(14)
C2 Fe1 C3 40.07(16)
C1 Fe1 C4 68.28(15)
C5 Fe1 C4 40.59(15)
C2 Fe1 C4 67.79(15)
C3 Fe1 C4 40.33(14)
C1 Fe1 As1 106.86(10)
C5 Fe1 As1 104.60(10)
C2 Fe1 As1 138.89(12)
C3 Fe1 As1 172.62(11)
C4 Fe1 As1 133.36(10)
C1 Fe1 As4 151.81(11)
C5 Fe1 As4 114.57(11)
C2 Fe1 As4 160.44(12)
C3 Fe1 As4 121.30(12)
C4 Fe1 As4 101.12(11)
As1 Fe1 As4 60.47(2)
C1 Fe1 As3 149.65(11)
C5 Fe1 As3 159.57(11)
C2 Fe1 As3 111.65(11)
C3 Fe1 As3 98.24(11)
C4 Fe1 As3 119.34(11)
As1 Fe1 As3 88.68(2)
As4 Fe1 As3 58.51(2)
C1 Fe1 As2 108.20(11)
C5 Fe1 As2 143.09(11)
C2 Fe1 As2 101.22(11)
C3 Fe1 As2 126.86(11)
C4 Fe1 As2 167.16(10)
As1 Fe1 As2 59.31(2)
As4 Fe1 As2 87.41(2)
As3 Fe1 As2 57.24(2)
C56 Fe2 C60 40.83(14)
C56 Fe2 C57 40.43(15)
C60 Fe2 C57 68.28(15)
C56 Fe2 C59 68.21(14)
C60 Fe2 C59 40.57(14)
C57 Fe2 C59 67.94(15)
C56 Fe2 C58 67.78(15)
C60 Fe2 C58 67.75(14)
C57 Fe2 C58 40.36(14)
C59 Fe2 C58 39.98(14)
C56 Fe2 As4 103.12(11)
C60 Fe2 As4 105.82(11)
C57 Fe2 As4 132.03(11)
C59 Fe2 As4 138.25(10)
C58 Fe2 As4 170.90(10)
C56 Fe2 As1 147.47(11)
C60 Fe2 As1 112.75(11)
C57 Fe2 As1 167.43(11)
C59 Fe2 As1 104.26(10)
C58 Fe2 As1 127.49(10)
As4 Fe2 As1 60.40(2)
C56 Fe2 As2 152.75(11)
C60 Fe2 As2 157.48(11)
C57 Fe2 As2 114.47(11)
C59 Fe2 As2 117.96(11)
C58 Fe2 As2 99.34(10)
As4 Fe2 As2 88.79(2)
As1 Fe2 As2 59.46(2)
C56 Fe2 As3 108.18(10)
C60 Fe2 As3 145.02(11)
C57 Fe2 As3 98.16(10)
C59 Fe2 As3 162.89(10)
C58 Fe2 As3 122.91(10)
As4 Fe2 As3 58.49(2)
As1 Fe2 As3 87.52(2)
As2 Fe2 As3 57.42(2)
Fe1 As1 As2 62.13(2)
Fe1 As1 Fe2 93.61(2)
As2 As1 Fe2 60.68(2)
Fe1 As1 As4 60.72(2)
As2 As1 As4 89.08(2)
Fe2 As1 As4 59.71(2)
As3 As2 As1 90.58(2)
As3 As2 Fe2 62.34(2)
As1 As2 Fe2 59.86(2)
As3 As2 Fe1 61.15(2)
As1 As2 Fe1 58.569(19)
Fe2 As2 Fe1 91.02(2)
As2 As3 As4 90.92(2)
As2 As3 Fe1 61.61(2)
As4 As3 Fe1 60.16(2)
As2 As3 Fe2 60.24(2)
As4 As3 Fe2 59.219(19)
Fe1 As3 Fe2 90.12(2)
As3 As4 Fe2 62.29(2)
As3 As4 As1 89.35(2)
Fe2 As4 As1 59.89(2)
As3 As4 Fe1 61.33(2)
Fe2 As4 Fe1 92.55(2)
As1 As4 Fe1 58.81(2)
C5 C1 C2 107.7(3)
C5 C1 C6 126.9(3)
C2 C1 C6 125.1(4)
C5 C1 Fe1 70.0(2)
C2 C1 Fe1 70.0(2)
C6 C1 Fe1 130.2(3)
C3 C2 C1 108.4(3)
C3 C2 C16 125.8(4)
C1 C2 C16 125.5(4)
C3 C2 Fe1 70.6(2)
C1 C2 Fe1 69.2(2)
C16 C2 Fe1 130.4(3)
C2 C3 C4 108.2(3)
C2 C3 C26 125.9(3)
C4 C3 C26 125.7(4)
C2 C3 Fe1 69.4(2)
C4 C3 Fe1 69.9(2)
C26 C3 Fe1 130.4(3)
C3 C4 C5 107.6(3)
C3 C4 C36 125.5(4)
C5 C4 C36 126.6(3)
C3 C4 Fe1 69.8(2)
C5 C4 Fe1 69.0(2)
C36 C4 Fe1 131.3(3)
C1 C5 C4 108.2(3)
C1 C5 C46 126.1(4)
C4 C5 C46 125.2(3)
C1 C5 Fe1 69.4(2)
C4 C5 Fe1 70.4(2)
C46 C5 Fe1 132.5(3)
C7 C6 C8 117.0(4)
C7 C6 C1 121.3(4)
C8 C6 C1 121.6(4)
C6 C7 C9 121.1(4)
C6 C7 H7 119.4
C9 C7 H7 119.4
C10 C8 C6 121.8(4)
C10 C8 H8 119.1
C6 C8 H8 119.1
C11 C9 C7 121.0(5)
C11 C9 H9 119.5
C7 C9 H9 119.5
C8 C10 C11 121.1(5)
C8 C10 H10 119.5
C11 C10 H10 119.5
C9 C11 C10 117.8(5)
C9 C11 C12 121.4(6)
C10 C11 C12 120.7(5)
C13 C12 C11 116.3(7)
C13 C12 H12A 108.2
C11 C12 H12A 108.2
C13 C12 H12B 108.2
C11 C12 H12B 108.2
H12A C12 H12B 107.4
C14B C13 C12 129.9(14)
C12 C13 C14 105.5(10)
C12 C13 C14A 149.1(13)
C12 C13 H13F 103.7
C14A C13 H13F 94.5
C12 C13 H13D 102.1
C14A C13 H13D 99.8
H13F C13 H13D 97.7
C12 C13 H13A 111.5
C14 C13 H13A 113.0
C12 C13 H13B 109.8
C14 C13 H13B 112.9
H13A C13 H13B 104.2
C15 C14 C13 106.5(14)
C15 C14 H14A 110.4
C13 C14 H14A 110.4
C15 C14 H14B 110.4
C13 C14 H14B 110.4
H14A C14 H14B 108.6
C14 C15 H15A 109.5
C14 C15 H15B 109.5
H15A C15 H15B 109.5
C14 C15 H15C 109.5
H15A C15 H15C 109.5
H15B C15 H15C 109.5
C15A C14A C13 136(2)
C15A C14A H14C 103.1
C13 C14A H14C 103.1
C15A C14A H14D 103.1
C13 C14A H14D 103.1
H14C C14A H14D 105.1
C14A C15A H15D 109.5
C14A C15A H15E 109.5
H15D C15A H15E 109.5
C14A C15A H15F 109.5
H15D C15A H15F 109.5
H15E C15A H15F 109.5
C13 C14B C15B 112(2)
C13 C14B H14E 109.2
C15B C14B H14E 109.2
C13 C14B H14F 109.2
C15B C14B H14F 109.2
H14E C14B H14F 107.9
C14B C15B H15G 109.5
C14B C15B H15H 109.5
H15G C15B H15H 109.5
C14B C15B H15I 109.5
H15G C15B H15I 109.5
H15H C15B H15I 109.5
C17 C16 C18 117.6(4)
C17 C16 C2 119.6(4)
C18 C16 C2 122.7(4)
C16 C17 C19 121.1(5)
C16 C17 H17 119.5
C19 C17 H17 119.5
C20 C18 C16 120.7(5)
C20 C18 H18 119.7
C16 C18 H18 119.7
C21 C19 C17 121.9(5)
C21 C19 H19 119.0
C17 C19 H19 119.0
C18 C20 C21 121.8(5)
C18 C20 H20 119.1
C21 C20 H20 119.1
C19 C21 C20 117.0(4)
C19 C21 C22 122.9(5)
C20 C21 C22 120.1(5)
C21 C22 C23 112.8(4)
C21 C22 H22A 109.0
C23 C22 H22A 109.0
C21 C22 H22B 109.0
C23 C22 H22B 109.0
H22A C22 H22B 107.8
C22 C23 C24 112.9(4)
C22 C23 H23A 109.0
C24 C23 H23A 109.0
C22 C23 H23B 109.0
C24 C23 H23B 109.0
H23A C23 H23B 107.8
C25 C24 C23 112.4(4)
C25 C24 H24A 109.1
C23 C24 H24A 109.1
C25 C24 H24B 109.1
C23 C24 H24B 109.1
H24A C24 H24B 107.9
C24 C25 H25A 109.5
C24 C25 H25B 109.5
H25A C25 H25B 109.5
C24 C25 H25C 109.5
H25A C25 H25C 109.5
H25B C25 H25C 109.5
C28 C26 C27 117.8(4)
C28 C26 C3 122.6(4)
C27 C26 C3 119.5(4)
C29 C27 C26 120.8(5)
C29 C27 H27 119.6
C26 C27 H27 119.6
C26 C28 C30 120.7(4)
C26 C28 H28 119.7
C30 C28 H28 119.7
C31 C29 C27 121.7(5)
C31 C29 H29 119.2
C27 C29 H29 119.2
C31 C30 C28 120.9(5)
C31 C30 H30 119.6
C28 C30 H30 119.6
C29 C31 C30 118.2(4)
C29 C31 C32 121.5(5)
C30 C31 C32 120.3(5)
C33 C32 C31 112.0(4)
C33 C32 H32A 109.2
C31 C32 H32A 109.2
C33 C32 H32B 109.2
C31 C32 H32B 109.2
H32A C32 H32B 107.9
C32 C33 C34 112.5(4)
C32 C33 H33A 109.1
C34 C33 H33A 109.1
C32 C33 H33B 109.1
C34 C33 H33B 109.1
H33A C33 H33B 107.8
C35 C34 C33 112.6(6)
C35 C34 H34A 109.1
C33 C34 H34A 109.1
C35 C34 H34B 109.1
C33 C34 H34B 109.1
H34A C34 H34B 107.8
C34 C35 H35A 109.5
C34 C35 H35B 109.5
H35A C35 H35B 109.5
C34 C35 H35C 109.5
H35A C35 H35C 109.5
H35B C35 H35C 109.5
C37 C36 C38 117.2(4)
C37 C36 C4 119.6(4)
C38 C36 C4 123.0(3)
C36 C37 C39 120.3(4)
C36 C37 H37 119.8
C39 C37 H37 119.8
C40 C38 C36 121.1(4)
C40 C38 H38 119.4
C36 C38 H38 119.4
C41 C39 C37 121.9(4)
C41 C39 H39 119.0
C37 C39 H39 119.0
C38 C40 C41 121.9(5)
C38 C40 H40 119.0
C41 C40 H40 119.0
C40 C41 C39 117.4(5)
C40 C41 C42A 119.8(15)
C39 C41 C42A 119.5(15)
C40 C41 C42C 141.0(10)
C39 C41 C42C 101.6(9)
C40 C41 C42 115.9(7)
C39 C41 C42 126.4(6)
C42A C41 C42 23.5(11)
C42C C41 C42 25.2(8)
C42A C42 C43A 94(4)
C42A C42 C41 68(3)
C42C C42 C41 74(2)
C43B C42 C41 117.8(18)
C43A C42 C41 113.3(14)
C43 C42 C41 109.3(13)
C42C C42 C43C 45(2)
C41 C42 C43C 99.9(9)
C42A C42 H42E 112.8
C42C C42 H42E 176.7
C43B C42 H42E 63.1
C43A C42 H42E 22.3
C43 C42 H42E 113.6
C41 C42 H42E 108.2
C43C C42 H42E 131.2
C42A C42 H42F 140.3
C42C C42 H42F 76.4
C43B C42 H42F 130.1
C43A C42 H42F 119.3
C43 C42 H42F 108.8
C41 C42 H42F 112.0
C43C C42 H42F 100.2
H42E C42 H42F 105.0
C42A C42 H42A 77.3
C43A C42 H42A 133.2
C41 C42 H42A 105.7
H42E C42 H42A 146.0
H42F C42 H42A 64.3
C42A C42 H42B 14.7
C43A C42 H42B 83.6
C41 C42 H42B 81.7
H42E C42 H42B 104.4
H42F C42 H42B 141.3
H42A C42 H42B 77.2
C42C C42 H42C 116.9
C41 C42 H42C 158.1
C43C C42 H42C 100.8
H42E C42 H42C 62.2
H42F C42 H42C 57.0
C42C C42 H42D 36.0
C41 C42 H42D 86.7
C43C C42 H42D 72.8
H42E C42 H42D 145.8
H42F C42 H42D 41.2
H42C C42 H42D 92.4
C42 C43 C44 114.2(19)
C42 C43 H43A 116.6
C44 C43 H43A 121.9
C42 C43 H43B 96.4
C44 C43 H43B 101.9
H43A C43 H43B 98.7
C45 C44 C43 125(2)
C45 C44 H44A 106.1
C43 C44 H44A 106.1
C45 C44 H44B 106.1
C43 C44 H44B 106.1
H44A C44 H44B 106.3
C44 C45 H45A 109.5
C44 C45 H45B 109.5
H45A C45 H45B 109.5
C44 C45 H45C 109.5
H45A C45 H45C 109.5
H45B C45 H45C 109.5
C42 C42A C41 89(4)
C42 C42A C43A 63(4)
C41 C42A C43A 110(2)
C42 C42A H42E 42.5
C41 C42A H42E 96.5
C43A C42A H42E 22.3
C42 C42A H42F 24.1
C41 C42A H42F 92.0
C43A C42A H42F 83.6
H42E C42A H42F 65.6
C42 C42A H42A 63.2
C41 C42A H42A 109.7
C43A C42A H42A 109.8
H42E C42A H42A 99.6
H42F C42A H42A 40.2
C42 C42A H42B 155.2
C41 C42A H42B 114.5
C43A C42A H42B 98.9
H42E C42A H42B 121.1
H42F C42A H42B 150.1
H42A C42A H42B 113.4
C42 C43A C42A 23.4(12)
C42 C43A C44A 105(2)
C42A C43A C44A 109(2)
C42 C43A H42E 39.6
C42A C43A H42E 60.7
C44A C43A H42E 113.7
C42 C43A H43E 117.9
C42A C43A H43E 101.9
C44A C43A H43E 129.6
H42E C43A H43E 116.2
C42 C43A H43F 95.9
C42A C43A H43F 116.0
C44A C43A H43F 105.2
H42E C43A H43F 56.3
H43E C43A H43F 95.9
C45A C44A C43A 109(3)
C45A C44A H44C 109.9
C43A C44A H44C 109.9
C45A C44A H44D 109.9
C43A C44A H44D 109.9
H44C C44A H44D 108.3
C44A C45A H45D 109.5
C44A C45A H45E 109.5
H45D C45A H45E 109.5
C44A C45A H45F 109.5
H45D C45A H45F 109.5
H45E C45A H45F 109.5
C42 C43B C44B 119(3)
C42 C43B H42E 48.0
C44B C43B H42E 109.5
C42 C43B H43C 107.6
C44B C43B H43C 107.6
H42E C43B H43C 142.5
C42 C43B H43D 107.6
C44B C43B H43D 107.6
H42E C43B H43D 66.3
H43C C43B H43D 107.0
C45B C44B C43B 121(3)
C45B C44B H44E 107.0
C43B C44B H44E 107.0
C45B C44B H44F 107.0
C43B C44B H44F 107.0
H44E C44B H44F 106.7
C44B C45B H45G 109.5
C44B C45B H45H 109.5
H45G C45B H45H 109.5
C44B C45B H45I 109.5
H45G C45B H45I 109.5
H45H C45B H45I 109.5
C42 C42C C43C 115(3)
C42 C42C C41 81(2)
C43C C42C C41 123.1(19)
C42 C42C H42F 63.7
C43C C42C H42F 125.9
C41 C42C H42F 110.4
C42 C42C H42C 38.4
C43C C42C H42C 102.4
C41 C42C H42C 116.9
H42F C42C H42C 40.1
C42 C42C H42D 119.2
C43C C42C H42D 107.8
C41 C42C H42D 109.5
H42F C42C H42D 56.4
H42C C42C H42D 92.7
C44C C43C C42C 119.5(19)
C44C C43C C42 114.1(16)
C42C C43C C42 19.6(9)
C44C C43C H43G 111.6
C42C C43C H43G 82.6
C42 C43C H43G 101.9
C44C C43C H43H 111.4
C42C C43C H43H 113.1
C42 C43C H43H 101.1
H43G C43C H43H 115.9
C43C C44C C45C 119(2)
C43C C44C H44G 107.6
C45C C44C H44G 107.6
C43C C44C H44H 107.6
C45C C44C H44H 107.6
H44G C44C H44H 107.0
C44C C45C H45J 109.5
C44C C45C H45K 109.5
H45J C45C H45K 109.5
C44C C45C H45L 109.5
H45J C45C H45L 109.5
H45K C45C H45L 109.5
Cl1 C1S Cl2 111.0(18)
Cl1 C1S H1SA 109.4
Cl2 C1S H1SA 109.4
Cl1 C1S H1SB 109.4
Cl2 C1S H1SB 109.4
H1SA C1S H1SB 108.0
C47 C46 C48 117.7(4)
C47 C46 C5 119.4(3)
C48 C46 C5 122.5(3)
C49 C47 C46 120.9(4)
C49 C47 H47 119.6
C46 C47 H47 119.6
C50 C48 C46 121.3(4)
C50 C48 H48 119.3
C46 C48 H48 119.3
C47 C49 C51 121.8(4)
C47 C49 H49 119.1
C51 C49 H49 119.1
C48 C50 C51 121.0(4)
C48 C50 H50 119.5
C51 C50 H50 119.5
C49 C51 C50 117.3(4)
C49 C51 C52 121.5(12)
C50 C51 C52 120.7(12)
C49 C51 C52A 111.0(10)
C50 C51 C52A 131.2(10)
C49 C51 C52B 127.3(8)
C50 C51 C52B 114.4(7)
C51 C52 C53 119.3(16)
C51 C52 H52A 107.5
C53 C52 H52A 107.5
C51 C52 H52B 107.5
C53 C52 H52B 107.5
H52A C52 H52B 107.0
C54 C53 C52 98.2(16)
C54 C53 H53A 112.1
C52 C53 H53A 112.1
C54 C53 H53B 112.1
C52 C53 H53B 112.1
H53A C53 H53B 109.8
C55 C54 C53 138.7(18)
C55 C54 H54A 102.4
C53 C54 H54A 102.4
C55 C54 H54B 102.4
C53 C54 H54B 102.4
H54A C54 H54B 104.9
C54 C55 H55A 109.5
C54 C55 H55B 109.5
H55A C55 H55B 109.5
C54 C55 H55C 109.5
H55A C55 H55C 109.5
H55B C55 H55C 109.5
C53A C52A C51 117.1(19)
C53A C52A H52C 108.0
C51 C52A H52C 108.0
C53A C52A H52D 108.0
C51 C52A H52D 108.0
H52C C52A H52D 107.3
C52A C53A C54A 95.7(15)
C52A C53A H53C 112.6
C54A C53A H53C 112.6
C52A C53A H53D 112.6
C54A C53A H53D 112.6
H53C C53A H53D 110.1
C55A C54A C53A 90.2(11)
C55A C54A H54C 113.6
C53A C54A H54C 113.6
C55A C54A H54D 113.6
C53A C54A H54D 113.6
H54C C54A H54D 110.9
C54A C55A H55D 109.5
C54A C55A H55E 109.5
H55D C55A H55E 109.5
C54A C55A H55F 109.5
H55D C55A H55F 109.5
H55E C55A H55F 109.5
C53B C52B C51 106.0(10)
C53B C52B H52E 110.5
C51 C52B H52E 110.5
C53B C52B H52F 110.5
C51 C52B H52F 110.5
H52E C52B H52F 108.7
C54B C53B C52B 118.6(13)
C54B C53B H53E 107.7
C52B C53B H53E 107.7
C54B C53B H53F 107.7
C52B C53B H53F 107.7
H53E C53B H53F 107.1
C53B C54B C55B 123.1(14)
C53B C54B H54E 106.5
C55B C54B H54E 106.5
C53B C54B H54F 106.5
C55B C54B H54F 106.5
H54E C54B H54F 106.5
C54B C55B H55G 109.5
C54B C55B H55H 109.5
H55G C55B H55H 109.5
C54B C55B H55I 109.5
H55G C55B H55I 109.5
H55H C55B H55I 109.5
C57 C56 C60 108.4(3)
C57 C56 C61 127.4(3)
C60 C56 C61 123.7(3)
C57 C56 Fe2 70.4(2)
C60 C56 Fe2 70.0(2)
C61 C56 Fe2 131.9(3)
C56 C57 C58 107.8(3)
C56 C57 C71 127.6(3)
C58 C57 C71 124.4(3)
C56 C57 Fe2 69.2(2)
C58 C57 Fe2 70.6(2)
C71 C57 Fe2 129.2(3)
C59 C58 C57 108.4(3)
C59 C58 C81 125.0(3)
C57 C58 C81 126.1(3)
C59 C58 Fe2 69.8(2)
C57 C58 Fe2 69.0(2)
C81 C58 Fe2 133.5(3)
C58 C59 C60 107.8(3)
C58 C59 C91 125.0(3)
C60 C59 C91 126.5(3)
C58 C59 Fe2 70.2(2)
C60 C59 Fe2 68.9(2)
C91 C59 Fe2 133.6(3)
C56 C60 C59 107.7(3)
C56 C60 C101 126.2(4)
C59 C60 C101 125.5(3)
C56 C60 Fe2 69.2(2)
C59 C60 Fe2 70.6(2)
C101 C60 Fe2 132.3(3)
C63 C61 C62 117.7(4)
C63 C61 C56 123.8(4)
C62 C61 C56 118.5(3)
C64 C62 C61 121.2(4)
C64 C62 H62 119.4
C61 C62 H62 119.4
C61 C63 C65 120.1(4)
C61 C63 H63 119.9
C65 C63 H63 119.9
C62 C64 C66 121.1(4)
C62 C64 H64 119.5
C66 C64 H64 119.5
C66 C65 C63 121.6(4)
C66 C65 H65 119.2
C63 C65 H65 119.2
C65 C66 C64 118.2(4)
C65 C66 C67 118.7(10)
C64 C66 C67 122.9(9)
C65 C66 C67A 124.9(13)
C64 C66 C67A 116.3(13)
C66 C67 C68 109(2)
C66 C67 H67A 109.8
C68 C67 H67A 109.8
C66 C67 H67B 109.8
C68 C67 H67B 109.8
H67A C67 H67B 108.2
C69 C68 C67 107(2)
C69 C68 H68A 110.3
C67 C68 H68A 110.3
C69 C68 H68B 110.3
C67 C68 H68B 110.3
H68A C68 H68B 108.6
C68 C69 C70 107(3)
C68 C69 H69A 110.3
C70 C69 H69A 110.3
C68 C69 H69B 110.3
C70 C69 H69B 110.3
H69A C69 H69B 108.6
C69 C70 H70A 109.5
C69 C70 H70B 109.5
H70A C70 H70B 109.5
C69 C70 H70C 109.5
H70A C70 H70C 109.5
H70B C70 H70C 109.5
C68A C67A C66 117(3)
C68A C67A H67C 107.9
C66 C67A H67C 107.9
C68A C67A H67D 107.9
C66 C67A H67D 107.9
H67C C67A H67D 107.2
C67A C68A C69A 121(3)
C67A C68A H68C 107.1
C69A C68A H68C 107.1
C67A C68A H68D 107.1
C69A C68A H68D 107.1
H68C C68A H68D 106.8
C70A C69A C68A 118(3)
C70A C69A H69C 107.9
C68A C69A H69C 107.9
C70A C69A H69D 107.9
C68A C69A H69D 107.9
H69C C69A H69D 107.2
C69A C70A H70D 109.5
C69A C70A H70E 109.5
H70D C70A H70E 109.5
C69A C70A H70F 109.5
H70D C70A H70F 109.5
H70E C70A H70F 109.5
C73 C71 C72 118.4(4)
C73 C71 C57 120.1(4)
C72 C71 C57 121.4(3)
C74 C72 C71 120.9(4)
C74 C72 H72 119.5
C71 C72 H72 119.5
C71 C73 C75 119.4(4)
C71 C73 H73 120.3
C75 C73 H73 120.3
C72 C74 C76 120.9(4)
C72 C74 H74 119.5
C76 C74 H74 119.5
C76 C75 C73 122.4(4)
C76 C75 H75 118.8
C73 C75 H75 118.8
C75 C76 C74 117.9(4)
C75 C76 C77B 112.4(6)
C74 C76 C77B 129.7(7)
C75 C76 C77 125.6(12)
C74 C76 C77 115.7(11)
C75 C76 C77A 132.8(10)
C74 C76 C77A 108.5(10)
C76 C77 C78 102.1(12)
C76 C77 H77A 111.3
C78 C77 H77A 111.3
C76 C77 H77B 111.3
C78 C77 H77B 111.3
H77A C77 H77B 109.2
C79 C78 C77 101.1(18)
C79 C78 H78A 111.6
C77 C78 H78A 111.6
C79 C78 H78B 111.6
C77 C78 H78B 111.6
H78A C78 H78B 109.4
C78 C79 C80 108.7(18)
C78 C79 H79A 109.9
C80 C79 H79A 109.9
C78 C79 H79B 109.9
C80 C79 H79B 109.9
H79A C79 H79B 108.3
C79 C80 H80A 109.5
C79 C80 H80B 109.5
H80A C80 H80B 109.5
C79 C80 H80C 109.5
H80A C80 H80C 109.5
H80B C80 H80C 109.5
C78A C77A C76 134(2)
C78A C77A H77C 103.7
C76 C77A H77C 103.7
C78A C77A H77D 103.7
C76 C77A H77D 103.7
H77C C77A H77D 105.4
C77A C78A C79A 112(2)
C77A C78A H78C 109.3
C79A C78A H78C 109.3
C77A C78A H78D 109.3
C79A C78A H78D 109.3
H78C C78A H78D 108.0
C80A C79A C78A 119.3(19)
C80A C79A H79C 107.5
C78A C79A H79C 107.5
C80A C79A H79D 107.5
C78A C79A H79D 107.5
H79C C79A H79D 107.0
C79A C80A H80D 109.5
C79A C80A H80E 109.5
H80D C80A H80E 109.5
C79A C80A H80F 109.5
H80D C80A H80F 109.5
H80E C80A H80F 109.5
C76 C77B C78B 111.8(15)
C76 C77B H77E 109.3
C78B C77B H77E 109.3
C76 C77B H77F 109.3
C78B C77B H77F 109.3
H77E C77B H77F 107.9
C79B C78B C77B 128(2)
C79B C78B H78E 105.4
C77B C78B H78E 105.4
C79B C78B H78F 105.4
C77B C78B H78F 105.4
H78E C78B H78F 106.0
C78B C79B C80B 111(2)
C78B C79B H79E 109.5
C80B C79B H79E 109.5
C78B C79B H79F 109.5
C80B C79B H79F 109.5
H79E C79B H79F 108.1
C79B C80B H80G 109.5
C79B C80B H80H 109.5
H80G C80B H80H 109.5
C79B C80B H80I 109.5
H80G C80B H80I 109.5
H80H C80B H80I 109.5
C82 C81 C83 117.9(4)
C82 C81 C58 119.7(3)
C83 C81 C58 122.2(3)
C84 C82 C81 121.0(4)
C84 C82 H82 119.5
C81 C82 H82 119.5
C85 C83 C81 120.6(4)
C85 C83 H83 119.7
C81 C83 H83 119.7
C86 C84 C82 120.8(4)
C86 C84 H84 119.6
C82 C84 H84 119.6
C83 C85 C86 121.0(4)
C83 C85 H85 119.5
C86 C85 H85 119.5
C84 C86 C85 118.8(4)
C84 C86 C87A 128.2(7)
C85 C86 C87A 113.0(7)
C84 C86 C87 115.7(8)
C85 C86 C87 123.5(8)
C84 C86 C87B 109.7(8)
C85 C86 C87B 130.0(9)
C86 C87 C88 97.4(11)
C86 C87 H87A 112.3
C88 C87 H87A 112.3
C86 C87 H87B 112.3
C88 C87 H87B 112.3
H87A C87 H87B 109.9
C89 C88 C87 112.7(18)
C89 C88 H88A 109.1
C87 C88 H88A 109.1
C89 C88 H88B 109.1
C87 C88 H88B 109.1
H88A C88 H88B 107.8
C90 C89 C88 117(2)
C90 C89 H89A 108.0
C88 C89 H89A 108.0
C90 C89 H89B 108.0
C88 C89 H89B 108.0
H89A C89 H89B 107.2
C89 C90 H90A 109.5
C89 C90 H90B 109.5
H90A C90 H90B 109.5
C89 C90 H90C 109.5
H90A C90 H90C 109.5
H90B C90 H90C 109.5
C88A C87A C86 130.8(16)
C88A C87A H87C 104.6
C86 C87A H87C 104.6
C88A C87A H87D 104.6
C86 C87A H87D 104.6
H87C C87A H87D 105.7
C87A C88A C89A 127.0(19)
C87A C88A H88C 105.6
C89A C88A H88C 105.6
C87A C88A H88D 105.6
C89A C88A H88D 105.6
H88C C88A H88D 106.1
C90A C89A C88A 119(2)
C90A C89A H89C 107.4
C88A C89A H89C 107.4
C90A C89A H89D 107.4
C88A C89A H89D 107.4
H89C C89A H89D 107.0
C89A C90A H90D 109.5
C89A C90A H90E 109.5
H90D C90A H90E 109.5
C89A C90A H90F 109.5
H90D C90A H90F 109.5
H90E C90A H90F 109.5
C88B C87B C86 83.8(11)
C88B C87B H87E 114.7
C86 C87B H87E 114.7
C88B C87B H87F 114.7
C86 C87B H87F 114.7
H87E C87B H87F 111.8
C89B C88B C87B 119.2(15)
C89B C88B H88E 107.5
C87B C88B H88E 107.5
C89B C88B H88F 107.5
C87B C88B H88F 107.5
H88E C88B H88F 107.0
C88B C89B C90B 87.4(10)
C88B C89B H89E 114.1
C90B C89B H89E 114.1
C88B C89B H89F 114.1
C90B C89B H89F 114.1
H89E C89B H89F 111.3
C89B C90B H90G 109.5
C89B C90B H90H 109.5
H90G C90B H90H 109.5
C89B C90B H90I 109.5
H90G C90B H90I 109.5
H90H C90B H90I 109.5
C92 C91 C93 118.2(4)
C92 C91 C59 118.6(3)
C93 C91 C59 123.1(4)
C94 C92 C91 121.9(4)
C94 C92 H92 119.0
C91 C92 H92 119.0
C91 C93 C95 118.8(4)
C91 C93 H93 120.6
C95 C93 H93 120.6
C96 C94 C92 120.3(5)
C96 C94 H94 119.8
C92 C94 H94 119.8
C96 C95 C93 122.0(4)
C96 C95 H95 119.0
C93 C95 H95 119.0
C94 C96 C95 118.7(4)
C94 C96 C97 120.4(5)
C95 C96 C97 120.9(5)
C96 C97 C98 114.4(4)
C96 C97 H97A 108.7
C98 C97 H97A 108.7
C96 C97 H97B 108.7
C98 C97 H97B 108.7
H97A C97 H97B 107.6
C99 C98 C97 111.1(4)
C99 C98 H98A 109.4
C97 C98 H98A 109.4
C99 C98 H98B 109.4
C97 C98 H98B 109.4
H98A C98 H98B 108.0
C98 C99 C100 113.3(5)
C98 C99 H99A 108.9
C100 C99 H99A 108.9
C98 C99 H99B 108.9
C100 C99 H99B 108.9
H99A C99 H99B 107.7
C99 C100 H1A 109.5
C99 C100 H1B 109.5
H1A C100 H1B 109.5
C99 C100 H1C 109.5
H1A C100 H1C 109.5
H1B C100 H1C 109.5
C102 C101 C103 117.2(4)
C102 C101 C60 123.7(4)
C103 C101 C60 118.9(3)
C104 C102 C101 120.8(4)
C104 C102 H102 119.6
C101 C102 H102 119.6
C105 C103 C101 120.9(4)
C105 C103 H103 119.6
C101 C103 H103 119.6
C106 C104 C102 122.2(5)
C106 C104 H104 118.9
C102 C104 H104 118.9
C103 C105 C106 121.8(4)
C103 C105 H105 119.1
C106 C105 H105 119.1
C104 C106 C105 117.1(4)
C104 C106 C107 123.0(6)
C105 C106 C107 119.1(6)
C104 C106 C112 114.6(7)
C105 C106 C112 125.3(7)
C108 C107 C106 108.0(7)
C108 C107 H10E 110.1
C106 C107 H10E 110.1
C108 C107 H10F 110.1
C106 C107 H10F 110.1
H10E C107 H10F 108.4
C107 C108 C109 111.8(7)
C107 C108 H10A 109.3
C109 C108 H10A 109.3
C107 C108 H10B 109.3
C109 C108 H10B 109.3
H10A C108 H10B 107.9
C110 C109 C108 112.9(9)
C110 C109 H10C 109.0
C108 C109 H10C 109.0
C110 C109 H10D 109.0
C108 C109 H10D 109.0
H10C C109 H10D 107.8
C109 C110 H11A 109.5
C109 C110 H11B 109.5
H11A C110 H11B 109.5
C109 C110 H11C 109.5
H11A C110 H11C 109.5
H11B C110 H11C 109.5
C113 C112 C106 111.3(11)
C113 C112 H11D 109.4
C106 C112 H11D 109.4
C113 C112 H11E 109.4
C106 C112 H11E 109.4
H11D C112 H11E 108.0
C114 C113 C112 112.9(12)
C114 C113 H11K 109.0
C112 C113 H11K 109.0
C114 C113 H11L 109.0
C112 C113 H11L 109.0
H11K C113 H11L 107.8
C115 C114 C113 110.0(14)
C115 C114 H11F 109.7
C113 C114 H11F 109.7
C115 C114 H11G 109.7
C113 C114 H11G 109.7
H11F C114 H11G 108.2
C114 C115 H11H 109.5
C114 C115 H11I 109.5
H11H C115 H11I 109.5
C114 C115 H11J 109.5
H11H C115 H11J 109.5
H11I C115 H11J 109.5

loop_
_geom_bond_atom_site_label_1
_geom_bond_atom_site_label_2
_geom_bond_distance
Fe1 C1 2.070(4)
Fe1 C5 2.079(4)
Fe1 C2 2.082(4)
Fe1 C3 2.098(4)
Fe1 C4 2.099(4)
Fe1 As1 2.4144(7)
Fe1 As4 2.4619(8)
Fe1 As3 2.4902(8)
Fe1 As2 2.5012(7)
Fe2 C56 2.058(4)
Fe2 C60 2.068(4)
Fe2 C57 2.075(4)
Fe2 C59 2.091(4)
Fe2 C58 2.096(4)
Fe2 As4 2.4388(7)
Fe2 As1 2.4432(7)
Fe2 As2 2.4631(7)
Fe2 As3 2.5130(7)
As1 As2 2.4331(6)
As1 As4 2.4558(7)
As2 As3 2.3909(7)
As3 As4 2.4201(7)
C1 C5 1.440(5)
C1 C2 1.447(5)
C1 C6 1.473(6)
C2 C3 1.432(6)
C2 C16 1.482(5)
C3 C4 1.447(5)
C3 C26 1.485(5)
C4 C5 1.449(5)
C4 C36 1.474(5)
C5 C46 1.486(5)
C6 C7 1.387(6)
C6 C8 1.397(5)
C7 C9 1.401(7)
C7 H7 0.9500
C8 C10 1.371(6)
C8 H8 0.9500
C9 C11 1.376(7)
C9 H9 0.9500
C10 C11 1.396(7)
C10 H10 0.9500
C11 C12 1.516(8)
C12 C13 1.454(11)
C12 H12A 0.9900
C12 H12B 0.9900
C13 C14B 1.29(2)
C13 C14 1.476(18)
C13 C14A 1.51(3)
C13 H13F 1.0110
C13 H13D 0.9395
C13 H13A 0.9786
C13 H13B 1.0016
C14 C15 1.47(2)
C14 H14A 0.9900
C14 H14B 0.9900
C15 H15A 0.9800
C15 H15B 0.9800
C15 H15C 0.9800
C14A C15A 1.48(3)
C14A H14C 0.9900
C14A H14D 0.9900
C15A H15D 0.9800
C15A H15E 0.9800
C15A H15F 0.9800
C14B C15B 1.55(4)
C14B H14E 0.9900
C14B H14F 0.9900
C15B H15G 0.9800
C15B H15H 0.9800
C15B H15I 0.9800
C16 C17 1.390(6)
C16 C18 1.395(6)
C17 C19 1.389(6)
C17 H17 0.9500
C18 C20 1.388(6)
C18 H18 0.9500
C19 C21 1.379(7)
C19 H19 0.9500
C20 C21 1.395(8)
C20 H20 0.9500
C21 C22 1.510(6)
C22 C23 1.511(7)
C22 H22A 0.9900
C22 H22B 0.9900
C23 C24 1.530(6)
C23 H23A 0.9900
C23 H23B 0.9900
C24 C25 1.518(7)
C24 H24A 0.9900
C24 H24B 0.9900
C25 H25A 0.9800
C25 H25B 0.9800
C25 H25C 0.9800
C26 C28 1.393(6)
C26 C27 1.400(6)
C27 C29 1.387(6)
C27 H27 0.9500
C28 C30 1.401(6)
C28 H28 0.9500
C29 C31 1.375(7)
C29 H29 0.9500
C30 C31 1.392(7)
C30 H30 0.9500
C31 C32 1.530(6)
C32 C33 1.519(7)
C32 H32A 0.9900
C32 H32B 0.9900
C33 C34 1.549(7)
C33 H33A 0.9900
C33 H33B 0.9900
C34 C35 1.489(10)
C34 H34A 0.9900
C34 H34B 0.9900
C35 H35A 0.9800
C35 H35B 0.9800
C35 H35C 0.9800
C36 C37 1.395(5)
C36 C38 1.411(5)
C37 C39 1.400(6)
C37 H37 0.9500
C38 C40 1.377(6)
C38 H38 0.9500
C39 C41 1.384(7)
C39 H39 0.9500
C40 C41 1.382(7)
C40 H40 0.9500
C41 C42A 1.46(3)
C41 C42C 1.53(2)
C41 C42 1.573(11)
C42 C42A 0.63(3)
C42 C42C 0.68(2)
C42 C43B 1.27(3)
C42 C43A 1.40(3)
C42 C43 1.46(3)
C42 C43C 1.83(2)
C42 H42E 1.0142
C42 H42F 0.9489
C42 H42A 0.8818
C42 H42B 1.4967
C42 H42C 1.0099
C42 H42D 1.4125
C43 C44 1.54(3)
C43 H43A 0.8372
C43 H43B 1.2487
C44 C45 1.51(4)
C44 H44A 0.9900
C44 H44B 0.9900
C45 H45A 0.9800
C45 H45B 0.9800
C45 H45C 0.9800
C42A C43A 1.58(5)
C42A H42E 1.3847
C42A H42F 1.4876
C42A H42A 0.9635
C42A H42B 0.9027
C43A C44A 1.63(4)
C43A H42E 0.6035
C43A H43E 0.8259
C43A H43F 1.2487
C44A C45A 1.45(4)
C44A H44C 0.9900
C44A H44D 0.9900
C45A H45D 0.9800
C45A H45E 0.9800
C45A H45F 0.9800
C43B C44B 1.66(4)
C43B H42E 1.2166
C43B H43C 0.9900
C43B H43D 0.9900
C44B C45B 1.20(4)
C44B H44E 0.9900
C44B H44F 0.9900
C45B H45G 0.9800
C45B H45H 0.9800
C45B H45I 0.9800
C42C C43C 1.44(3)
C42C H42F 1.0285
C42C H42C 1.4486
C42C H42D 0.9520
C43C C44C 1.42(3)
C43C H43G 0.8884
C43C H43H 0.9349
C44C C45C 1.48(3)
C44C H44G 0.9900
C44C H44H 0.9900
C45C H45J 0.9800
C45C H45K 0.9800
C45C H45L 0.9800
C1S Cl1 1.71(3)
C1S Cl2 1.85(3)
C1S H1SA 0.9900
C1S H1SB 0.9900
C46 C47 1.398(5)
C46 C48 1.398(5)
C47 C49 1.383(6)
C47 H47 0.9500
C48 C50 1.378(6)
C48 H48 0.9500
C49 C51 1.389(7)
C49 H49 0.9500
C50 C51 1.412(7)
C50 H50 0.9500
C51 C52 1.52(2)
C51 C52A 1.54(2)
C51 C52B 1.590(14)
C52 C53 1.58(3)
C52 H52A 0.9900
C52 H52B 0.9900
C53 C54 1.37(2)
C53 H53A 0.9900
C53 H53B 0.9900
C54 C55 1.38(2)
C54 H54A 0.9900
C54 H54B 0.9900
C55 H55A 0.9800
C55 H55B 0.9800
C55 H55C 0.9800
C52A C53A 1.35(3)
C52A H52C 0.9900
C52A H52D 0.9900
C53A C54A 2.01(2)
C53A H53C 0.9900
C53A H53D 0.9900
C54A C55A 1.498(15)
C54A H54C 0.9900
C54A H54D 0.9900
C55A H55D 0.9800
C55A H55E 0.9800
C55A H55F 0.9800
C52B C53B 1.54(2)
C52B H52E 0.9900
C52B H52F 0.9900
C53B C54B 1.340(18)
C53B H53E 0.9900
C53B H53F 0.9900
C54B C55B 1.62(2)
C54B H54E 0.9900
C54B H54F 0.9900
C55B H55G 0.9800
C55B H55H 0.9800
C55B H55I 0.9800
C56 C57 1.428(5)
C56 C60 1.439(5)
C56 C61 1.487(5)
C57 C58 1.439(5)
C57 C71 1.487(5)
C58 C59 1.431(5)
C58 C81 1.480(5)
C59 C60 1.442(5)
C59 C91 1.483(5)
C60 C101 1.484(5)
C61 C63 1.384(5)
C61 C62 1.406(5)
C62 C64 1.371(6)
C62 H62 0.9500
C63 C65 1.398(6)
C63 H63 0.9500
C64 C66 1.381(6)
C64 H64 0.9500
C65 C66 1.376(6)
C65 H65 0.9500
C66 C67 1.47(3)
C66 C67A 1.64(3)
C67 C68 1.65(4)
C67 H67A 0.9900
C67 H67B 0.9900
C68 C69 1.44(5)
C68 H68A 0.9900
C68 H68B 0.9900
C69 C70 1.68(6)
C69 H69A 0.9900
C69 H69B 0.9900
C70 H70A 0.9800
C70 H70B 0.9800
C70 H70C 0.9800
C67A C68A 1.35(5)
C67A H67C 0.9900
C67A H67D 0.9900
C68A C69A 1.60(6)
C68A H68C 0.9900
C68A H68D 0.9900
C69A C70A 1.37(7)
C69A H69C 0.9900
C69A H69D 0.9900
C70A H70D 0.9800
C70A H70E 0.9800
C70A H70F 0.9800
C71 C73 1.389(5)
C71 C72 1.398(6)
C72 C74 1.382(6)
C72 H72 0.9500
C73 C75 1.401(6)
C73 H73 0.9500
C74 C76 1.391(7)
C74 H74 0.9500
C75 C76 1.366(7)
C75 H75 0.9500
C76 C77B 1.505(12)
C76 C77 1.57(2)
C76 C77A 1.64(2)
C77 C78 1.62(3)
C77 H77A 0.9900
C77 H77B 0.9900
C78 C79 1.486(18)
C78 H78A 0.9900
C78 H78B 0.9900
C79 C80 1.55(3)
C79 H79A 0.9900
C79 H79B 0.9900
C80 H80A 0.9800
C80 H80B 0.9800
C80 H80C 0.9800
C77A C78A 1.29(3)
C77A H77C 0.9900
C77A H77D 0.9900
C78A C79A 1.62(3)
C78A H78C 0.9900
C78A H78D 0.9900
C79A C80A 1.53(3)
C79A H79C 0.9900
C79A H79D 0.9900
C80A H80D 0.9800
C80A H80E 0.9800
C80A H80F 0.9800
C77B C78B 1.57(3)
C77B H77E 0.9900
C77B H77F 0.9900
C78B C79B 1.33(2)
C78B H78E 0.9900
C78B H78F 0.9900
C79B C80B 1.57(3)
C79B H79E 0.9900
C79B H79F 0.9900
C80B H80G 0.9800
C80B H80H 0.9800
C80B H80I 0.9800
C81 C82 1.390(5)
C81 C83 1.400(5)
C82 C84 1.379(6)
C82 H82 0.9500
C83 C85 1.378(6)
C83 H83 0.9500
C84 C86 1.379(7)
C84 H84 0.9500
C85 C86 1.383(7)
C85 H85 0.9500
C86 C87A 1.516(15)
C86 C87 1.570(16)
C86 C87B 1.600(19)
C87 C88 1.85(3)
C87 H87A 0.9900
C87 H87B 0.9900
C88 C89 1.56(3)
C88 H88A 0.9900
C88 H88B 0.9900
C89 C90 1.44(3)
C89 H89A 0.9900
C89 H89B 0.9900
C90 H90A 0.9800
C90 H90B 0.9800
C90 H90C 0.9800
C87A C88A 1.18(2)
C87A H87C 0.9900
C87A H87D 0.9900
C88A C89A 1.52(3)
C88A H88C 0.9900
C88A H88D 0.9900
C89A C90A 1.29(3)
C89A H89C 0.9900
C89A H89D 0.9900
C90A H90D 0.9800
C90A H90E 0.9800
C90A H90F 0.9800
C87B C88B 1.498(13)
C87B H87E 0.9900
C87B H87F 0.9900
C88B C89B 1.477(15)
C88B H88E 0.9900
C88B H88F 0.9900
C89B C90B 1.681(15)
C89B H89E 0.9900
C89B H89F 0.9900
C90B H90G 0.9800
C90B H90H 0.9800
C90B H90I 0.9800
C91 C92 1.387(5)
C91 C93 1.396(5)
C92 C94 1.386(6)
C92 H92 0.9500
C93 C95 1.409(6)
C93 H93 0.9500
C94 C96 1.370(7)
C94 H94 0.9500
C95 C96 1.377(7)
C95 H95 0.9500
C96 C97 1.525(6)
C97 C98 1.534(7)
C97 H97A 0.9900
C97 H97B 0.9900
C98 C99 1.516(6)
C98 H98A 0.9900
C98 H98B 0.9900
C99 C100 1.515(8)
C99 H99A 0.9900
C99 H99B 0.9900
C100 H1A 0.9800
C100 H1B 0.9800
C100 H1C 0.9800
C101 C102 1.386(6)
C101 C103 1.399(5)
C102 C104 1.384(6)
C102 H102 0.9500
C103 C105 1.379(6)
C103 H103 0.9500
C104 C106 1.373(7)
C104 H104 0.9500
C105 C106 1.383(7)
C105 H105 0.9500
C106 C107 1.536(10)
C106 C112 1.568(15)
C107 C108 1.494(12)
C107 H10E 0.9900
C107 H10F 0.9900
C108 C109 1.527(12)
C108 H10A 0.9900
C108 H10B 0.9900
C109 C110 1.510(12)
C109 H10C 0.9900
C109 H10D 0.9900
C110 H11A 0.9800
C110 H11B 0.9800
C110 H11C 0.9800
C112 C113 1.544(19)
C112 H11D 0.9900
C112 H11E 0.9900
C113 C114 1.532(16)
C113 H11K 0.9900
C113 H11L 0.9900
C114 C115 1.530(18)
C114 H11F 0.9900
C114 H11G 0.9900
C115 H11H 0.9800
C115 H11I 0.9800
C115 H11J 0.9800

loop_
_exptl_oxdiff_crystal_face_indexfrac_h
_exptl_oxdiff_crystal_face_indexfrac_k
_exptl_oxdiff_crystal_face_indexfrac_l
_exptl_oxdiff_crystal_face_x
_exptl_oxdiff_crystal_face_y
_exptl_oxdiff_crystal_face_z
0.0025 1.0013 0.9976 -0.0350 -0.0719 -0.0202
-0.0025 -1.0013 -0.9976 0.0350 0.0719 0.0202
-0.9972 1.0030 0.9968 -0.0308 -0.0893 0.0344
0.9972 -1.0030 -0.9968 0.0308 0.0893 -0.0344
0.0017 1.0005 -0.0017 0.0165 -0.0572 -0.0196
-0.0017 -1.0005 0.0017 -0.0165 0.0572 0.0196
-0.9997 0.0017 -0.0008 0.0043 -0.0175 0.0545
0.9997 -0.0017 0.0008 -0.0043 0.0175 -0.0545
0.0010 0.9998 -1.0009 0.0681 -0.0426 -0.0191
-0.0007 -0.0008 -0.9992 0.0516 0.0146 0.0006
0.0007 0.0008 0.9992 -0.0516 -0.0146 -0.0006
0.9982 -2.9994 5.0020 -0.3117 0.1158 0.0015
2.9926 -5.0053 3.0085 -0.2502 0.2945 -0.0672
-5.0013 -1.9919 0.9985 -0.0633 0.0125 0.3114
